data_4134069
loop_
_publ_author_name
'Guan, Zong-Jie'
'Hu, Feng'
'Li, Jiao-Jiao'
'Wen, Zhao-Rui'
'Lin, Yu-Mei'
'Wang, Quan-Ming'

_publ_section_title
;
 Isomerization in Alkynyl-Protected Gold Nanoclusters.
;
_journal_name_full 'Journal of the American Chemical Society'
_journal_paper_doi 10.1021/jacs.9b11836
_journal_year 2020
_chemical_formula_moiety 'C90 H135 Au23'
_chemical_formula_sum 'C90 H135 Au23'
_chemical_formula_weight 5747.20
_space_group_crystal_system triclinic
_space_group_IT_number 2
_space_group_name_Hall '-P 1'
_space_group_name_H-M_alt 'P -1'
_atom_sites_solution_hydrogens geom
_audit_creation_date 2019-11-02
_audit_creation_method
;
Olex2 1.3
(compiled 2019.09.11 svn.r3662 for OlexSys, GUI svn.r5938)
;
_cell_angle_alpha 71.615(4)
_cell_angle_beta 78.674(4)
_cell_angle_gamma 60.468(5)
_cell_formula_units_Z 2
_cell_length_a 16.3376(7)
_cell_length_b 16.4904(8)
_cell_length_c 25.6818(10)
_cell_measurement_reflns_used 10515
_cell_measurement_temperature 100.00(11)
_cell_measurement_theta_max 25.5220
_cell_measurement_theta_min 3.7280
_cell_volume 5705.8(5)
_computing_molecular_graphics 'Olex2 1.3 (Dolomanov et al., 2009)'
_computing_publication_material 'Olex2 1.3 (Dolomanov et al., 2009)'
_computing_structure_refinement 'ShelXL 2014/7 (Sheldrick, 2015)'
_diffrn_ambient_temperature 100.00(11)
_diffrn_measured_fraction_theta_full 0.956
_diffrn_measured_fraction_theta_max 0.956
_diffrn_measurement_device_type 'SuperNova (Mo) X-ray Source'
_diffrn_radiation_type MoK\a
_diffrn_radiation_wavelength 0.71073
_diffrn_reflns_av_R_equivalents 0.0570
_diffrn_reflns_av_unetI/netI 0.0983
_diffrn_reflns_Laue_measured_fraction_full 0.956
_diffrn_reflns_Laue_measured_fraction_max 0.956
_diffrn_reflns_limit_h_max 19
_diffrn_reflns_limit_h_min -19
_diffrn_reflns_limit_k_max 19
_diffrn_reflns_limit_k_min -19
_diffrn_reflns_limit_l_max 30
_diffrn_reflns_limit_l_min -29
_diffrn_reflns_number 34127
_diffrn_reflns_point_group_measured_fraction_full 0.956
_diffrn_reflns_point_group_measured_fraction_max 0.956
_diffrn_reflns_theta_full 25.123
_diffrn_reflns_theta_max 25.123
_diffrn_reflns_theta_min 3.250
_exptl_absorpt_coefficient_mu 29.465
_exptl_absorpt_correction_T_max 1.00000
_exptl_absorpt_correction_T_min 0.06531
_exptl_absorpt_correction_type multi-scan
_exptl_crystal_density_diffrn 3.345
_exptl_crystal_description plate
_exptl_crystal_F_000 4984
_exptl_crystal_size_max 0.2
_exptl_crystal_size_mid 0.18
_exptl_crystal_size_min 0.03
_refine_diff_density_max 3.989
_refine_diff_density_min -3.523
_refine_diff_density_rms 0.477
_refine_ls_extinction_method none
_refine_ls_goodness_of_fit_ref 1.038
_refine_ls_hydrogen_treatment constr
_refine_ls_matrix_type full
_refine_ls_number_parameters 1090
_refine_ls_number_reflns 19497
_refine_ls_number_restraints 534
_refine_ls_restrained_S_all 1.029
_refine_ls_R_factor_all 0.0815
_refine_ls_R_factor_gt 0.0608
_refine_ls_shift/su_max 0.003
_refine_ls_shift/su_mean 0.000
_refine_ls_structure_factor_coef Fsqd
_refine_ls_weighting_details 'w=1/[\s^2^(Fo^2^)+(0.0552P)^2^+148.9636P] where P=(Fo^2^+2Fc^2^)/3'
_refine_ls_weighting_scheme calc
_refine_ls_wR_factor_gt 0.1358
_refine_ls_wR_factor_ref 0.1489
_reflns_Friedel_coverage 0.000
_reflns_number_gt 14929
_reflns_number_total 19497
_reflns_threshold_expression 'I > 2\s(I)'
_cod_data_source_file ja9b11836_si_002.cif
_cod_data_source_block au23-1
_cod_database_code 4134069
_shelx_shelxl_version_number 2014/7
_shelx_space_group_comment
;
The symmetry employed for this shelxl refinement is uniquely defined
by the following loop, which should always be used as a source of
symmetry information in preference to the above space-group names.
They are only intended as comments.
;
_shelx_estimated_absorpt_t_max 0.472
_shelx_estimated_absorpt_t_min 0.067
_olex2_refinement_description
;
1. Fixed Uiso
 At 1.5 times of:
  All C(H,H,H) groups
2. Restrained distances
 C23-C22
 1.56 with sigma of 0.02
 C25-C23
 1.56 with sigma of 0.02
 C26-C23
 1.56 with sigma of 0.02
 C24-C23
 1.56 with sigma of 0.02
 C22-C24
 2.56 with sigma of 0.02
 C22-C25
 2.56 with sigma of 0.02
 C22-C26
 2.56 with sigma of 0.02
 C26-C24
 2.56 with sigma of 0.02
 C24-C25
 2.56 with sigma of 0.02
 C25-C26
 2.56 with sigma of 0.02
 Au20-C131
 2.1 with sigma of 0.02
 Au20-C121
 2.3 with sigma of 0.02
3. Uiso/Uaniso restraints and constraints
Au13 \\sim Au23 \\sim C91 \\sim C92 \\sim C93 \\sim C94 \\sim C95 \\sim C96:
within 2A with sigma of 0.001 and sigma for terminal atoms of 0.002 within 2A
Au1 \\sim Au23 \\sim C101 \\sim C102 \\sim C103 \\sim C104 \\sim C105 \\sim
C106: within 2A with sigma of 0.001 and sigma for terminal atoms of 0.002
within 2A
Au22 \\sim Au21 \\sim C71 \\sim C72 \\sim C73 \\sim C74 \\sim C75 \\sim C76:
within 2A with sigma of 0.001 and sigma for terminal atoms of 0.002 within 2A
Au21 \\sim Au6 \\sim Au24 \\sim C61 \\sim C62 \\sim C63 \\sim C64 \\sim C65
\\sim C66: within 2A with sigma of 0.001 and sigma for terminal atoms of 0.002
within 2A
Au4 \\sim Au18 \\sim Au17 \\sim C11 \\sim C12 \\sim C13 \\sim C14 \\sim C15
\\sim C16 \\sim C21 \\sim C22 \\sim C23 \\sim C24 \\sim C25 \\sim C26: within
2A with sigma of 0.001 and sigma for terminal atoms of 0.002 within 2A
Au10 \\sim Au2 \\sim Au14 \\sim C41 \\sim C42 \\sim C43 \\sim C44 \\sim C45
\\sim C46: within 2A with sigma of 0.001 and sigma for terminal atoms of 0.002
within 2A
Au25 \\sim Au26 \\sim Au19 \\sim C111 \\sim C112 \\sim C113 \\sim C114 \\sim
C115 \\sim C116 \\sim C121 \\sim C122 \\sim C123 \\sim C124 \\sim C125 \\sim
C126: within 2A with sigma of 0.001 and sigma for terminal atoms of 0.002
within 2A
Au2 \\sim Au6 \\sim Au24 \\sim C51 \\sim C52 \\sim C53 \\sim C54 \\sim C55
\\sim C56: within 2A with sigma of 0.001 and sigma for terminal atoms of 0.002
within 2A
Au11 \\sim Au15 \\sim Au16 \\sim C141 \\sim C142 \\sim C143 \\sim C144 \\sim
C145 \\sim C146 \\sim C151 \\sim C152 \\sim C153 \\sim C154 \\sim C155 \\sim
C156: within 2A with sigma of 0.001 and sigma for terminal atoms of 0.002
within 2A
Au3 \\sim Au22 \\sim C81 \\sim C82 \\sim C83 \\sim C84 \\sim C85 \\sim C86:
within 2A with sigma of 0.001 and sigma for terminal atoms of 0.002 within 2A
Au14 \\sim Au18 \\sim C31 \\sim C32 \\sim C33 \\sim C34 \\sim C35 \\sim C36:
within 2A with sigma of 0.001 and sigma for terminal atoms of 0.002 within 2A
Au12 \\sim Au25 \\sim Au26 \\sim Au19 \\sim Au20 \\sim C111 \\sim C112 \\sim
C113 \\sim C114 \\sim C115 \\sim C116 \\sim C121 \\sim C122 \\sim C123 \\sim
C124 \\sim C125 \\sim C126: within 2A with sigma of 0.001 and sigma for
terminal atoms of 0.002 within 2A
Au7 \\sim Au25 \\sim Au20 \\sim C131 \\sim C132 \\sim C133 \\sim C134 \\sim
C135 \\sim C136: within 2A with sigma of 0.001 and sigma for terminal atoms of
0.002 within 2A
4. Others
 Fixed Sof: Au6(0.05) Au24(0.95) Au25(0.95) Au26(0.95) Au19(0.05) Au20(0.05)
5.a Idealised Me refined as rotating group:
 C14(H14A,H14B,H14C), C15(H15A,H15B,H15C), C16(H16A,H16B,H16C), C24(H24A,H24B,
 H24C), C25(H25A,H25B,H25C), C26(H26A,H26B,H26C), C34(H34A,H34B,H34C), C35(H35A,
 H35B,H35C), C36(H36A,H36B,H36C), C44(H44A,H44B,H44C), C45(H45A,H45B,H45C),
 C46(H46A,H46B,H46C), C54(H54A,H54B,H54C), C55(H55A,H55B,H55C), C56(H56A,H56B,
 H56C), C64(H64A,H64B,H64C), C65(H65A,H65B,H65C), C66(H66A,H66B,H66C), C74(H74A,
 H74B,H74C), C75(H75A,H75B,H75C), C76(H76A,H76B,H76C), C84(H84A,H84B,H84C),
 C85(H85A,H85B,H85C), C86(H86A,H86B,H86C), C94(H94A,H94B,H94C), C95(H95A,H95B,
 H95C), C96(H96A,H96B,H96C), C104(H10A,H10B,H10C), C105(H10D,H10E,H10F),
 C106(H10G,H10H,H10I), C114(H11A,H11B,H11C), C115(H11D,H11E,H11F), C116(H11G,
 H11H,H11I), C124(H12A,H12B,H12C), C125(H12D,H12E,H12F), C126(H12G,H12H,H12I),
 C134(H13A,H13B,H13C), C135(H13D,H13E,H13F), C136(H13G,H13H,H13I), C144(H14D,
 H14E,H14F), C145(H14G,H14H,H14I), C146(H14J,H14K,H14L), C154(H15D,H15E,H15F),
 C155(H15G,H15H,H15I), C156(H15J,H15K,H15L)
;
_olex2_submission_special_instructions 'No special instructions were received'
_platon_squeeze_void_probe_radius 1.20

loop_
_space_group_symop_operation_xyz
'x, y, z'
'-x, -y, -z'

loop_
_atom_site_label
_atom_site_type_symbol
_atom_site_fract_x
_atom_site_fract_y
_atom_site_fract_z
_atom_site_U_iso_or_equiv
_atom_site_adp_type
_atom_site_occupancy
_atom_site_site_symmetry_order
_atom_site_calc_flag
_atom_site_refinement_flags_posn
_atom_site_refinement_flags_adp
_atom_site_refinement_flags_occupancy
_atom_site_disorder_assembly
_atom_site_disorder_group
Au9 Au 0.36587(5) 0.42389(6) 0.33653(4) 0.02186(19) Uani 1 1 d . . . . .
Au8 Au 0.28818(5) 0.39557(6) 0.26181(4) 0.02096(18) Uani 1 1 d . . . . .
Au3 Au 0.18887(6) 0.60874(6) 0.20401(4) 0.0265(2) Uani 1 1 d . . . . .
Au5 Au 0.31332(5) 0.60845(6) 0.26754(4) 0.02146(19) Uani 1 1 d . . . . .
Au10 Au 0.37675(5) 0.50109(6) 0.19155(4) 0.02280(19) Uani 1 1 d . . . . .
Au2 Au 0.53065(5) 0.36902(6) 0.26209(4) 0.02377(19) Uani 1 1 d . U . . .
Au7 Au 0.44484(6) 0.30662(6) 0.19874(4) 0.0266(2) Uani 1 1 d . . . . .
Au1 Au 0.27801(6) 0.43612(6) 0.15254(4) 0.0290(2) Uani 1 1 d . . . . .
Au13 Au 0.29900(6) 0.70009(6) 0.16041(4) 0.0273(2) Uani 1 1 d . . . . .
Au11 Au 0.29796(6) 0.58248(6) 0.37815(4) 0.0261(2) Uani 1 1 d . . . . .
Au12 Au 0.47213(5) 0.51801(6) 0.32610(4) 0.0243(2) Uani 1 1 d . . . . .
Au4 Au 0.17710(5) 0.52467(6) 0.32679(4) 0.0244(2) Uani 1 1 d . . . . .
Au15 Au 0.25874(6) 0.32752(6) 0.36893(4) 0.02398(19) Uani 1 1 d . . . . .
Au22 Au 0.09432(6) 0.45521(6) 0.23578(4) 0.0264(2) Uani 1 1 d . U . . .
Au21 Au 0.27862(5) 0.21769(6) 0.28999(4) 0.0241(2) Uani 1 1 d . . . . .
Au6 Au 0.4534(14) 0.2300(14) 0.3169(10) 0.0247(9) Uani 0.05 1 d . U P A 2
Au24 Au 0.47212(6) 0.19084(7) 0.33759(5) 0.0242(2) Uani 0.95 1 d . U P A 1
Au14 Au 0.50987(6) 0.59205(6) 0.18270(4) 0.0307(2) Uani 1 1 d . . . . .
Au18 Au 0.33609(6) 0.78017(6) 0.24022(4) 0.0295(2) Uani 1 1 d . U . . .
Au17 Au 0.13984(6) 0.75200(6) 0.30561(4) 0.0258(2) Uani 1 1 d . U . . .
Au23 Au 0.25462(7) 0.63828(8) 0.06864(4) 0.0414(2) Uani 1 1 d . U . . .
Au25 Au 0.68327(6) 0.18817(7) 0.23718(5) 0.0299(2) Uani 0.95 1 d . U P A 1
Au26 Au 0.69678(6) 0.34191(7) 0.30123(5) 0.0318(2) Uani 0.95 1 d . U P A 1
Au19 Au 0.7005(12) 0.3705(13) 0.2599(11) 0.0315(9) Uani 0.05 1 d . U P A 2
Au20 Au 0.6876(11) 0.2239(13) 0.1996(9) 0.0306(9) Uani 0.05 1 d D U P A 2
Au16 Au 0.24724(7) 0.41906(7) 0.46393(4) 0.0344(2) Uani 1 1 d . U . . .
C11 C 0.1994(14) 0.8391(15) 0.2862(10) 0.0267(9) Uani 1 1 d . U . . .
C12 C 0.2308(14) 0.8980(15) 0.2772(10) 0.0275(11) Uani 1 1 d . U . . .
C13 C 0.2405(15) 0.9810(15) 0.2808(10) 0.0287(13) Uani 1 1 d . U . . .
C14 C 0.1789(15) 1.0198(15) 0.3294(10) 0.030(2) Uani 1 1 d . U . . .
H14A H 0.1158 1.0316 0.3271 0.045 Uiso 1 1 calc R U . . .
H14B H 0.1783 1.0789 0.3282 0.045 Uiso 1 1 calc R U . . .
H14C H 0.2041 0.9733 0.3632 0.045 Uiso 1 1 calc R U . . .
C15 C 0.3434(14) 0.9462(15) 0.2933(10) 0.030(2) Uani 1 1 d . U . . .
H15A H 0.3604 0.8943 0.3261 0.044 Uiso 1 1 calc R U . . .
H15B H 0.3487 0.9986 0.2984 0.044 Uiso 1 1 calc R U . . .
H15C H 0.3849 0.9242 0.2631 0.044 Uiso 1 1 calc R U . . .
C16 C 0.2158(16) 1.0549(15) 0.2230(10) 0.032(2) Uani 1 1 d . U . . .
H16A H 0.2475 1.0214 0.1947 0.048 Uiso 1 1 calc R U . . .
H16B H 0.2357 1.1023 0.2196 0.048 Uiso 1 1 calc R U . . .
H16C H 0.1490 1.0861 0.2192 0.048 Uiso 1 1 calc R U . . .
C21 C 0.070(2) 0.673(2) 0.3327(17) 0.071(4) Uani 1 1 d . U . . .
C22 C 0.0289(14) 0.6300(19) 0.3507(12) 0.072(4) Uani 1 1 d D U . . .
C23 C -0.0532(13) 0.6061(15) 0.3720(10) 0.073(4) Uani 1 1 d D U . . .
C24 C -0.0202(17) 0.4974(13) 0.3946(12) 0.074(4) Uani 1 1 d D U . . .
H24A H -0.0195 0.4711 0.3660 0.111 Uiso 1 1 calc R U . . .
H24B H -0.0626 0.4867 0.4244 0.111 Uiso 1 1 calc R U . . .
H24C H 0.0420 0.4665 0.4077 0.111 Uiso 1 1 calc R U . . .
C25 C -0.1171(16) 0.6627(19) 0.4148(11) 0.076(4) Uani 1 1 d D U . . .
H25A H -0.0804 0.6756 0.4330 0.114 Uiso 1 1 calc R U . . .
H25B H -0.1436 0.6250 0.4415 0.114 Uiso 1 1 calc R U . . .
H25C H -0.1669 0.7225 0.3966 0.114 Uiso 1 1 calc R U . . .
C26 C -0.1192(16) 0.6432(19) 0.3218(10) 0.075(4) Uani 1 1 d D U . . .
H26A H -0.1473 0.7122 0.3095 0.112 Uiso 1 1 calc R U . . .
H26B H -0.1679 0.6238 0.3340 0.112 Uiso 1 1 calc R U . . .
H26C H -0.0819 0.6156 0.2922 0.112 Uiso 1 1 calc R U . . .
C31 C 0.4652(15) 0.7258(16) 0.2053(11) 0.0318(9) Uani 1 1 d . U . . .
C32 C 0.5431(16) 0.7061(16) 0.1831(11) 0.0344(12) Uani 1 1 d . U . . .
C33 C 0.6360(16) 0.7058(17) 0.1697(11) 0.0369(13) Uani 1 1 d . U . . .
C34 C 0.6276(17) 0.7840(17) 0.1912(11) 0.040(2) Uani 1 1 d . U . . .
H34A H 0.5845 0.8455 0.1698 0.059 Uiso 1 1 calc R U . . .
H34B H 0.6883 0.7813 0.1887 0.059 Uiso 1 1 calc R U . . .
H34C H 0.6045 0.7756 0.2289 0.059 Uiso 1 1 calc R U . . .
C35 C 0.6399(17) 0.7462(17) 0.1054(11) 0.041(2) Uani 1 1 d . U . . .
H35A H 0.6263 0.7103 0.0884 0.061 Uiso 1 1 calc R U . . .
H35B H 0.7016 0.7400 0.0931 0.061 Uiso 1 1 calc R U . . .
H35C H 0.5941 0.8129 0.0956 0.061 Uiso 1 1 calc R U . . .
C36 C 0.7140(16) 0.6199(16) 0.1913(12) 0.040(2) Uani 1 1 d . U . . .
H36A H 0.7041 0.6005 0.2304 0.061 Uiso 1 1 calc R U . . .
H36B H 0.7691 0.6293 0.1831 0.061 Uiso 1 1 calc R U . . .
H36C H 0.7225 0.5708 0.1753 0.061 Uiso 1 1 calc R U . . .
C41 C 0.5391(14) 0.4446(15) 0.1864(10) 0.0263(9) Uani 1 1 d . U . . .
C42 C 0.5639(15) 0.4738(15) 0.1325(10) 0.0290(11) Uani 1 1 d . U . . .
C43 C 0.6078(15) 0.4739(16) 0.0791(10) 0.0309(13) Uani 1 1 d . U . . .
C44 C 0.5603(15) 0.5782(15) 0.0446(11) 0.033(2) Uani 1 1 d . U . . .
H44A H 0.4932 0.6045 0.0509 0.049 Uiso 1 1 calc R U . . .
H44B H 0.5764 0.5798 0.0064 0.049 Uiso 1 1 calc R U . . .
H44C H 0.5815 0.6157 0.0548 0.049 Uiso 1 1 calc R U . . .
C45 C 0.7127(15) 0.4305(16) 0.0811(11) 0.033(2) Uani 1 1 d . U . . .
H45A H 0.7282 0.4756 0.0875 0.050 Uiso 1 1 calc R U . . .
H45B H 0.7421 0.4158 0.0467 0.050 Uiso 1 1 calc R U . . .
H45C H 0.7350 0.3724 0.1103 0.050 Uiso 1 1 calc R U . . .
C46 C 0.5799(15) 0.4093(16) 0.0646(10) 0.033(2) Uani 1 1 d . U . . .
H46A H 0.5898 0.3543 0.0952 0.049 Uiso 1 1 calc R U . . .
H46B H 0.6177 0.3883 0.0332 0.049 Uiso 1 1 calc R U . . .
H46C H 0.5147 0.4443 0.0563 0.049 Uiso 1 1 calc R U . . .
C51 C 0.5172(18) 0.2950(18) 0.3404(12) 0.044(3) Uani 1 1 d . U . . .
C52 C 0.5310(18) 0.2448(18) 0.3862(12) 0.044(3) Uani 1 1 d . U . . .
C53 C 0.5588(18) 0.2010(18) 0.4431(12) 0.044(3) Uani 1 1 d . U . . .
C54 C 0.5273(18) 0.2883(18) 0.4670(12) 0.046(3) Uani 1 1 d . U . . .
H54A H 0.5647 0.3207 0.4496 0.069 Uiso 1 1 calc R U . . .
H54B H 0.5357 0.2658 0.5059 0.069 Uiso 1 1 calc R U . . .
H54C H 0.4621 0.3322 0.4604 0.069 Uiso 1 1 calc R U . . .
C55 C 0.6632(17) 0.1436(18) 0.4431(12) 0.044(3) Uani 1 1 d . U . . .
H55A H 0.6822 0.0858 0.4323 0.066 Uiso 1 1 calc R U . . .
H55B H 0.6836 0.1269 0.4793 0.066 Uiso 1 1 calc R U . . .
H55C H 0.6911 0.1810 0.4177 0.066 Uiso 1 1 calc R U . . .
C56 C 0.5108(18) 0.1371(18) 0.4784(12) 0.045(3) Uani 1 1 d . U . . .
H56A H 0.4439 0.1769 0.4812 0.068 Uiso 1 1 calc R U . . .
H56B H 0.5349 0.1078 0.5145 0.068 Uiso 1 1 calc R U . . .
H56C H 0.5242 0.0878 0.4611 0.068 Uiso 1 1 calc R U . . .
C61 C 0.4104(17) 0.1214(17) 0.3122(12) 0.041(3) Uani 1 1 d . U . . .
C62 C 0.4883(17) 0.0565(18) 0.3264(12) 0.041(3) Uani 1 1 d . U . . .
C63 C 0.5740(17) -0.0360(18) 0.3357(12) 0.042(3) Uani 1 1 d . U . . .
C64 C 0.6358(18) -0.0545(18) 0.2830(12) 0.045(3) Uani 1 1 d . U . . .
H64A H 0.5993 -0.0499 0.2561 0.067 Uiso 1 1 calc R U . . .
H64B H 0.6885 -0.1179 0.2912 0.067 Uiso 1 1 calc R U . . .
H64C H 0.6583 -0.0074 0.2688 0.067 Uiso 1 1 calc R U . . .
C65 C 0.6333(18) -0.0460(18) 0.3795(12) 0.044(3) Uani 1 1 d . U . . .
H65A H 0.6569 0.0003 0.3658 0.066 Uiso 1 1 calc R U . . .
H65B H 0.6852 -0.1098 0.3874 0.066 Uiso 1 1 calc R U . . .
H65C H 0.5947 -0.0346 0.4124 0.066 Uiso 1 1 calc R U . . .
C66 C 0.5486(18) -0.1176(17) 0.3531(12) 0.044(3) Uani 1 1 d . U . . .
H66A H 0.5170 -0.1187 0.3888 0.067 Uiso 1 1 calc R U . . .
H66B H 0.6049 -0.1777 0.3544 0.067 Uiso 1 1 calc R U . . .
H66C H 0.5078 -0.1083 0.3271 0.067 Uiso 1 1 calc R U . . .
C71 C 0.1406(19) 0.301(2) 0.2715(14) 0.055(3) Uani 1 1 d . U . . .
C72 C 0.0609(19) 0.335(2) 0.2666(14) 0.055(3) Uani 1 1 d . U . . .
C73 C -0.0347(19) 0.343(2) 0.2669(15) 0.056(3) Uani 1 1 d . U . . .
C74 C -0.0407(19) 0.264(2) 0.3067(14) 0.057(3) Uani 1 1 d . U . . .
H74A H -0.0142 0.2096 0.2913 0.086 Uiso 1 1 calc R U . . .
H74B H -0.1055 0.2811 0.3180 0.086 Uiso 1 1 calc R U . . .
H74C H -0.0064 0.2476 0.3380 0.086 Uiso 1 1 calc R U . . .
C75 C -0.0624(19) 0.363(2) 0.2099(14) 0.058(3) Uani 1 1 d . U . . .
H75A H -0.0300 0.3951 0.1838 0.087 Uiso 1 1 calc R U . . .
H75B H -0.1292 0.4037 0.2075 0.087 Uiso 1 1 calc R U . . .
H75C H -0.0458 0.3035 0.2020 0.087 Uiso 1 1 calc R U . . .
C76 C -0.1126(18) 0.430(2) 0.2926(14) 0.057(3) Uani 1 1 d . U . . .
H76A H -0.0824 0.4450 0.3142 0.086 Uiso 1 1 calc R U . . .
H76B H -0.1579 0.4119 0.3154 0.086 Uiso 1 1 calc R U . . .
H76C H -0.1439 0.4861 0.2634 0.086 Uiso 1 1 calc R U . . .
C81 C 0.0598(15) 0.5936(16) 0.2006(10) 0.0290(9) Uani 1 1 d . U . . .
C82 C 0.0332(15) 0.6773(16) 0.1857(11) 0.0318(12) Uani 1 1 d . U . . .
C83 C -0.0270(15) 0.7887(16) 0.1538(11) 0.0343(13) Uani 1 1 d . U . . .
C84 C -0.1234(15) 0.8154(17) 0.1842(11) 0.038(2) Uani 1 1 d . U . . .
H84A H -0.1520 0.7821 0.1763 0.057 Uiso 1 1 calc R U . . .
H84B H -0.1628 0.8837 0.1723 0.057 Uiso 1 1 calc R U . . .
H84C H -0.1160 0.7973 0.2230 0.057 Uiso 1 1 calc R U . . .
C85 C -0.0153(16) 0.7942(17) 0.0952(11) 0.037(2) Uani 1 1 d . U . . .
H85A H 0.0285 0.7318 0.0895 0.056 Uiso 1 1 calc R U . . .
H85B H 0.0083 0.8394 0.0761 0.056 Uiso 1 1 calc R U . . .
H85C H -0.0749 0.8152 0.0814 0.056 Uiso 1 1 calc R U . . .
C86 C 0.0161(16) 0.8477(16) 0.1653(11) 0.037(2) Uani 1 1 d . U . . .
H86A H 0.0418 0.8179 0.2010 0.055 Uiso 1 1 calc R U . . .
H86B H -0.0322 0.9125 0.1640 0.055 Uiso 1 1 calc R U . . .
H86C H 0.0651 0.8489 0.1379 0.055 Uiso 1 1 calc R U . . .
C91 C 0.2723(19) 0.7467(19) 0.0696(11) 0.0427(9) Uani 1 1 d . U . . .
C92 C 0.2713(19) 0.8192(19) 0.0787(11) 0.0442(12) Uani 1 1 d . U . . .
C93 C 0.2696(19) 0.916(2) 0.0695(11) 0.0457(14) Uani 1 1 d . U . . .
C94 C 0.2234(19) 0.977(2) 0.0121(11) 0.047(2) Uani 1 1 d . U . . .
H94A H 0.2577 0.9416 -0.0151 0.071 Uiso 1 1 calc R U . . .
H94B H 0.2253 1.0374 0.0013 0.071 Uiso 1 1 calc R U . . .
H94C H 0.1591 0.9889 0.0152 0.071 Uiso 1 1 calc R U . . .
C95 C 0.1976(19) 0.970(2) 0.1084(11) 0.048(2) Uani 1 1 d . U . . .
H95A H 0.1491 0.9499 0.1175 0.071 Uiso 1 1 calc R U . . .
H95B H 0.1704 1.0377 0.0915 0.071 Uiso 1 1 calc R U . . .
H95C H 0.2270 0.9557 0.1412 0.071 Uiso 1 1 calc R U . . .
C96 C 0.3676(19) 0.907(2) 0.0661(11) 0.047(2) Uani 1 1 d . U . . .
H96A H 0.4013 0.8579 0.0972 0.070 Uiso 1 1 calc R U . . .
H96B H 0.3630 0.9672 0.0660 0.070 Uiso 1 1 calc R U . . .
H96C H 0.4007 0.8891 0.0329 0.070 Uiso 1 1 calc R U . . .
C101 C 0.2278(19) 0.5337(19) 0.0686(11) 0.0422(9) Uani 1 1 d . U . . .
C102 C 0.2036(19) 0.4695(19) 0.0762(11) 0.0431(12) Uani 1 1 d . U . . .
C103 C 0.1547(19) 0.418(2) 0.0666(11) 0.0438(14) Uani 1 1 d . U . . .
C104 C 0.1898(19) 0.3154(19) 0.1046(11) 0.045(2) Uani 1 1 d . U . . .
H10A H 0.2560 0.2783 0.0971 0.067 Uiso 1 1 calc R U . . .
H10B H 0.1564 0.2855 0.0981 0.067 Uiso 1 1 calc R U . . .
H10C H 0.1788 0.3184 0.1422 0.067 Uiso 1 1 calc R U . . .
C105 C 0.1719(19) 0.408(2) 0.0120(11) 0.044(2) Uani 1 1 d . U . . .
H10D H 0.1531 0.4703 -0.0135 0.066 Uiso 1 1 calc R U . . .
H10E H 0.1363 0.3793 0.0069 0.066 Uiso 1 1 calc R U . . .
H10F H 0.2378 0.3676 0.0058 0.066 Uiso 1 1 calc R U . . .
C106 C 0.0475(18) 0.4821(19) 0.0750(11) 0.046(2) Uani 1 1 d . U . . .
H10G H 0.0323 0.4820 0.1131 0.068 Uiso 1 1 calc R U . . .
H10H H 0.0136 0.4569 0.0640 0.068 Uiso 1 1 calc R U . . .
H10I H 0.0302 0.5469 0.0532 0.068 Uiso 1 1 calc R U . . .
C111 C 0.6319(15) 0.4590(16) 0.3257(11) 0.0321(9) Uani 1 1 d . U . . .
C112 C 0.5938(15) 0.5253(16) 0.3480(11) 0.0325(11) Uani 1 1 d . U . . .
C113 C 0.5753(15) 0.5920(16) 0.3838(11) 0.0326(13) Uani 1 1 d . U . . .
C114 C 0.6657(14) 0.5937(16) 0.3870(11) 0.033(2) Uani 1 1 d . U . . .
H11A H 0.7091 0.5322 0.4082 0.049 Uiso 1 1 calc R U . . .
H11B H 0.6527 0.6430 0.4042 0.049 Uiso 1 1 calc R U . . .
H11C H 0.6929 0.6070 0.3506 0.049 Uiso 1 1 calc R U . . .
C115 C 0.5428(15) 0.5528(16) 0.4427(11) 0.034(2) Uani 1 1 d . U . . .
H11D H 0.4939 0.5377 0.4409 0.051 Uiso 1 1 calc R U . . .
H11E H 0.5192 0.6008 0.4628 0.051 Uiso 1 1 calc R U . . .
H11F H 0.5952 0.4957 0.4608 0.051 Uiso 1 1 calc R U . . .
C116 C 0.4983(15) 0.6944(15) 0.3596(11) 0.033(2) Uani 1 1 d . U . . .
H11G H 0.5225 0.7236 0.3261 0.050 Uiso 1 1 calc R U . . .
H11H H 0.4796 0.7325 0.3855 0.050 Uiso 1 1 calc R U . . .
H11I H 0.4449 0.6910 0.3523 0.050 Uiso 1 1 calc R U . . .
C121 C 0.7624(17) 0.218(2) 0.2741(12) 0.059(3) Uani 1 1 d D U . . .
C122 C 0.8185(18) 0.131(2) 0.2776(15) 0.059(3) Uani 1 1 d . U . . .
C123 C 0.8974(18) 0.031(2) 0.2843(15) 0.059(3) Uani 1 1 d . U . . .
C124 C 0.8670(18) -0.0451(19) 0.2884(15) 0.059(4) Uani 1 1 d . U . . .
H12A H 0.8285 -0.0504 0.3215 0.089 Uiso 1 1 calc R U . . .
H12B H 0.9219 -0.1061 0.2893 0.089 Uiso 1 1 calc R U . . .
H12C H 0.8318 -0.0265 0.2572 0.089 Uiso 1 1 calc R U . . .
C125 C 0.9614(17) 0.041(2) 0.2284(14) 0.059(4) Uani 1 1 d . U . . .
H12D H 0.9355 0.0380 0.1991 0.089 Uiso 1 1 calc R U . . .
H12E H 1.0245 -0.0104 0.2337 0.089 Uiso 1 1 calc R U . . .
H12F H 0.9624 0.1019 0.2191 0.089 Uiso 1 1 calc R U . . .
C126 C 0.9428(18) 0.012(2) 0.3362(14) 0.060(4) Uani 1 1 d . U . . .
H12G H 0.9622 0.0605 0.3318 0.090 Uiso 1 1 calc R U . . .
H12H H 0.9966 -0.0503 0.3427 0.090 Uiso 1 1 calc R U . . .
H12I H 0.8980 0.0148 0.3669 0.090 Uiso 1 1 calc R U . . .
C131 C 0.5883(15) 0.1867(17) 0.1933(11) 0.035(3) Uani 1 1 d D U . . .
C132 C 0.5497(17) 0.1726(17) 0.1704(11) 0.035(2) Uani 1 1 d . U . . .
C133 C 0.5142(17) 0.1447(17) 0.1305(11) 0.035(2) Uani 1 1 d . U . . .
C134 C 0.4380(17) 0.1155(17) 0.1624(10) 0.035(3) Uani 1 1 d . U . . .
H13A H 0.4674 0.0536 0.1879 0.052 Uiso 1 1 calc R U . . .
H13B H 0.4043 0.1123 0.1370 0.052 Uiso 1 1 calc R U . . .
H13C H 0.3948 0.1625 0.1820 0.052 Uiso 1 1 calc R U . . .
C135 C 0.4858(17) 0.2193(17) 0.0777(10) 0.037(3) Uani 1 1 d . U . . .
H13D H 0.4400 0.2801 0.0848 0.055 Uiso 1 1 calc R U . . .
H13E H 0.4590 0.2012 0.0560 0.055 Uiso 1 1 calc R U . . .
H13F H 0.5400 0.2248 0.0581 0.055 Uiso 1 1 calc R U . . .
C136 C 0.5996(17) 0.0525(16) 0.1177(11) 0.036(3) Uani 1 1 d . U . . .
H13G H 0.6495 0.0673 0.0992 0.054 Uiso 1 1 calc R U . . .
H13H H 0.5807 0.0294 0.0945 0.054 Uiso 1 1 calc R U . . .
H13I H 0.6212 0.0037 0.1513 0.054 Uiso 1 1 calc R U . . .
C141 C 0.2383(17) 0.3043(18) 0.4617(10) 0.0354(9) Uani 1 1 d . U . . .
C142 C 0.2195(17) 0.2422(18) 0.4538(10) 0.0359(11) Uani 1 1 d . U . . .
C143 C 0.1915(17) 0.1670(18) 0.4620(11) 0.0365(13) Uani 1 1 d . U . . .
C144 C 0.1688(17) 0.1349(18) 0.5236(10) 0.038(2) Uani 1 1 d . U . . .
H14D H 0.2242 0.0809 0.5407 0.058 Uiso 1 1 calc R U . . .
H14E H 0.1199 0.1165 0.5285 0.058 Uiso 1 1 calc R U . . .
H14F H 0.1480 0.1871 0.5400 0.058 Uiso 1 1 calc R U . . .
C145 C 0.2687(17) 0.0813(18) 0.4428(11) 0.037(2) Uani 1 1 d . U . . .
H14G H 0.3010 0.1030 0.4105 0.056 Uiso 1 1 calc R U . . .
H14H H 0.2419 0.0468 0.4344 0.056 Uiso 1 1 calc R U . . .
H14I H 0.3124 0.0394 0.4712 0.056 Uiso 1 1 calc R U . . .
C146 C 0.1054(17) 0.2090(18) 0.4313(11) 0.037(2) Uani 1 1 d . U . . .
H14J H 0.0557 0.2615 0.4451 0.055 Uiso 1 1 calc R U . . .
H14K H 0.0864 0.1605 0.4359 0.055 Uiso 1 1 calc R U . . .
H14L H 0.1186 0.2323 0.3930 0.055 Uiso 1 1 calc R U . . .
C151 C 0.2423(17) 0.5398(18) 0.4669(10) 0.0347(9) Uani 1 1 d . U . . .
C152 C 0.2306(17) 0.6224(18) 0.4595(10) 0.0355(11) Uani 1 1 d . U . . .
C153 C 0.1979(17) 0.7182(18) 0.4724(11) 0.0364(13) Uani 1 1 d . U . . .
C154 C 0.2701(17) 0.7557(18) 0.4458(11) 0.037(2) Uani 1 1 d . U . . .
H15D H 0.3318 0.7068 0.4574 0.056 Uiso 1 1 calc R U . . .
H15E H 0.2540 0.8124 0.4569 0.056 Uiso 1 1 calc R U . . .
H15F H 0.2693 0.7712 0.4065 0.056 Uiso 1 1 calc R U . . .
C155 C 0.1018(17) 0.7905(18) 0.4492(11) 0.038(2) Uani 1 1 d . U . . .
H15G H 0.1098 0.8224 0.4116 0.056 Uiso 1 1 calc R U . . .
H15H H 0.0686 0.8374 0.4703 0.056 Uiso 1 1 calc R U . . .
H15I H 0.0664 0.7574 0.4509 0.056 Uiso 1 1 calc R U . . .
C156 C 0.1950(17) 0.7040(18) 0.5340(10) 0.037(2) Uani 1 1 d . U . . .
H15J H 0.1771 0.6542 0.5529 0.056 Uiso 1 1 calc R U . . .
H15K H 0.1498 0.7631 0.5434 0.056 Uiso 1 1 calc R U . . .
H15L H 0.2561 0.6856 0.5447 0.056 Uiso 1 1 calc R U . . .

loop_
_atom_site_aniso_label
_atom_site_aniso_U_11
_atom_site_aniso_U_22
_atom_site_aniso_U_33
_atom_site_aniso_U_23
_atom_site_aniso_U_13
_atom_site_aniso_U_12
Au9 0.0190(4) 0.0193(4) 0.0308(5) -0.0068(4) -0.0023(3) -0.0109(3)
Au8 0.0194(4) 0.0196(4) 0.0275(5) -0.0074(4) -0.0004(3) -0.0111(3)
Au3 0.0189(4) 0.0233(4) 0.0354(6) -0.0040(4) -0.0027(4) -0.0100(4)
Au5 0.0202(4) 0.0175(4) 0.0281(5) -0.0064(4) -0.0008(3) -0.0096(3)
Au10 0.0195(4) 0.0213(4) 0.0287(5) -0.0079(4) 0.0016(3) -0.0104(3)
Au2 0.0186(4) 0.0197(4) 0.0352(6) -0.0090(4) -0.0005(3) -0.0096(3)
Au7 0.0242(4) 0.0233(4) 0.0346(6) -0.0119(4) 0.0013(4) -0.0111(4)
Au1 0.0293(5) 0.0331(5) 0.0284(6) -0.0087(4) -0.0042(4) -0.0158(4)
Au13 0.0269(5) 0.0226(4) 0.0314(6) -0.0027(4) -0.0001(4) -0.0136(4)
Au11 0.0249(4) 0.0263(4) 0.0315(5) -0.0110(4) -0.0011(4) -0.0132(4)
Au12 0.0183(4) 0.0223(4) 0.0371(6) -0.0097(4) -0.0023(3) -0.0114(3)
Au4 0.0189(4) 0.0198(4) 0.0349(6) -0.0091(4) 0.0016(3) -0.0091(3)
Au15 0.0235(4) 0.0206(4) 0.0301(5) -0.0041(4) -0.0013(3) -0.0134(4)
Au22 0.0191(4) 0.0233(4) 0.0380(6) -0.0048(4) -0.0035(4) -0.0116(4)
Au21 0.0196(4) 0.0183(4) 0.0385(6) -0.0080(4) -0.0037(4) -0.0106(3)
Au6 0.0231(11) 0.0205(11) 0.0338(12) -0.0058(11) -0.0047(11) -0.0121(11)
Au24 0.0228(5) 0.0201(5) 0.0334(7) -0.0062(4) -0.0044(4) -0.0120(4)
Au14 0.0296(5) 0.0230(4) 0.0397(6) -0.0062(4) 0.0014(4) -0.0145(4)
Au18 0.0258(5) 0.0204(4) 0.0459(6) -0.0092(4) -0.0030(4) -0.0124(4)
Au17 0.0199(4) 0.0183(4) 0.0407(6) -0.0095(4) -0.0027(4) -0.0085(3)
Au23 0.0516(6) 0.0447(6) 0.0289(6) -0.0024(5) -0.0052(4) -0.0261(5)
Au25 0.0208(5) 0.0227(5) 0.0491(7) -0.0153(5) -0.0005(4) -0.0089(4)
Au26 0.0191(5) 0.0243(5) 0.0576(8) -0.0176(5) -0.0049(4) -0.0089(4)
Au19 0.0190(11) 0.0241(11) 0.0575(13) -0.0178(11) -0.0048(11) -0.0093(11)
Au20 0.0213(11) 0.0230(11) 0.0494(13) -0.0153(11) -0.0003(11) -0.0088(11)
Au16 0.0413(5) 0.0389(5) 0.0316(6) -0.0091(5) 0.0004(4) -0.0258(5)
C11 0.0214(11) 0.0186(10) 0.0413(12) -0.0092(10) -0.0027(10) -0.0089(10)
C12 0.0228(14) 0.0188(14) 0.0418(15) -0.0089(14) -0.0025(14) -0.0092(13)
C13 0.0242(17) 0.0192(16) 0.0425(18) -0.0085(16) -0.0023(17) -0.0093(16)
C14 0.026(3) 0.020(3) 0.043(3) -0.008(3) -0.002(3) -0.009(2)
C15 0.025(3) 0.020(3) 0.043(3) -0.009(3) -0.003(3) -0.009(2)
C16 0.027(3) 0.020(3) 0.044(3) -0.007(3) -0.002(3) -0.009(2)
C21 0.036(6) 0.064(7) 0.128(10) -0.056(7) 0.035(6) -0.028(6)
C22 0.036(6) 0.064(7) 0.128(10) -0.055(7) 0.035(6) -0.028(6)
C23 0.037(6) 0.065(7) 0.128(10) -0.055(7) 0.036(6) -0.027(6)
C24 0.037(6) 0.065(8) 0.128(10) -0.054(8) 0.036(7) -0.027(6)
C25 0.038(6) 0.066(8) 0.129(10) -0.053(8) 0.036(7) -0.026(6)
C26 0.037(6) 0.066(8) 0.129(10) -0.054(8) 0.036(7) -0.027(6)
C31 0.0270(11) 0.0219(11) 0.0473(12) -0.0082(11) -0.0026(11) -0.0120(10)
C32 0.0283(14) 0.0237(14) 0.0486(15) -0.0071(14) -0.0022(14) -0.0113(14)
C33 0.0294(17) 0.0256(17) 0.0499(18) -0.0061(17) -0.0019(17) -0.0106(16)
C34 0.031(3) 0.028(3) 0.051(3) -0.006(3) -0.002(3) -0.010(2)
C35 0.031(3) 0.029(3) 0.051(3) -0.005(3) -0.001(3) -0.009(2)
C36 0.031(3) 0.028(3) 0.052(3) -0.004(3) -0.002(3) -0.010(2)
C41 0.0202(11) 0.0213(11) 0.0361(11) -0.0080(11) -0.0001(10) -0.0088(10)
C42 0.0217(14) 0.0230(14) 0.0371(15) -0.0066(14) 0.0004(14) -0.0078(13)
C43 0.0230(17) 0.0240(17) 0.0377(18) -0.0056(17) 0.0008(17) -0.0073(16)
C44 0.025(3) 0.025(3) 0.039(3) -0.004(3) 0.002(3) -0.007(2)
C45 0.024(3) 0.026(3) 0.038(3) -0.004(3) 0.002(3) -0.006(2)
C46 0.024(3) 0.026(3) 0.038(3) -0.005(3) 0.001(3) -0.007(2)
C51 0.041(6) 0.035(5) 0.041(7) -0.009(5) -0.017(5) -0.003(5)
C52 0.041(6) 0.035(5) 0.042(7) -0.009(5) -0.017(5) -0.003(5)
C53 0.041(6) 0.036(5) 0.042(7) -0.009(5) -0.017(5) -0.003(5)
C54 0.042(6) 0.037(6) 0.043(7) -0.008(5) -0.017(5) -0.002(5)
C55 0.041(6) 0.035(6) 0.042(7) -0.009(5) -0.017(5) -0.004(5)
C56 0.042(6) 0.036(6) 0.042(7) -0.008(5) -0.017(5) -0.003(5)
C61 0.036(6) 0.030(5) 0.057(7) -0.011(5) -0.008(5) -0.014(5)
C62 0.037(6) 0.030(5) 0.057(7) -0.011(5) -0.008(5) -0.014(5)
C63 0.037(6) 0.031(5) 0.057(7) -0.010(5) -0.008(5) -0.013(4)
C64 0.039(6) 0.032(5) 0.058(8) -0.009(5) -0.007(5) -0.011(5)
C65 0.038(6) 0.032(5) 0.057(8) -0.010(5) -0.008(5) -0.012(5)
C66 0.038(6) 0.031(5) 0.058(8) -0.008(5) -0.007(5) -0.012(5)
C71 0.039(6) 0.049(6) 0.091(9) -0.018(6) -0.013(6) -0.028(5)
C72 0.039(6) 0.049(6) 0.092(9) -0.018(6) -0.012(6) -0.028(5)
C73 0.039(6) 0.050(6) 0.092(9) -0.017(6) -0.012(6) -0.028(5)
C74 0.039(6) 0.051(6) 0.093(9) -0.016(6) -0.012(6) -0.028(5)
C75 0.039(6) 0.051(6) 0.093(9) -0.017(6) -0.012(6) -0.027(5)
C76 0.040(6) 0.051(6) 0.093(9) -0.017(6) -0.011(6) -0.027(5)
C81 0.0207(11) 0.0246(11) 0.0392(12) -0.0038(11) -0.0032(10) -0.0105(10)
C82 0.0224(14) 0.0260(14) 0.0405(15) -0.0027(14) -0.0029(14) -0.0093(14)
C83 0.0240(17) 0.0272(17) 0.0416(18) -0.0017(17) -0.0027(17) -0.0082(16)
C84 0.026(3) 0.029(3) 0.044(3) 0.000(3) -0.001(3) -0.006(2)
C85 0.026(3) 0.029(3) 0.043(3) -0.001(3) -0.003(3) -0.007(2)
C86 0.026(3) 0.029(3) 0.042(3) -0.001(3) -0.003(3) -0.007(2)
C91 0.0526(12) 0.0452(11) 0.0295(12) -0.0020(11) -0.0052(11) -0.0255(11)
C92 0.0537(15) 0.0457(15) 0.0304(15) -0.0014(15) -0.0050(14) -0.0249(14)
C93 0.0547(18) 0.0463(18) 0.0313(18) -0.0008(17) -0.0048(17) -0.0243(17)
C94 0.056(3) 0.047(3) 0.032(3) 0.000(3) -0.004(3) -0.024(3)
C95 0.056(3) 0.047(3) 0.032(3) 0.000(3) -0.004(3) -0.023(3)
C96 0.056(3) 0.047(3) 0.032(3) 0.000(3) -0.005(3) -0.024(3)
C101 0.0519(12) 0.0457(11) 0.0290(12) -0.0021(11) -0.0054(11) -0.0258(11)
C102 0.0523(15) 0.0465(15) 0.0293(15) -0.0019(14) -0.0055(14) -0.0254(14)
C103 0.0525(18) 0.0473(18) 0.0296(18) -0.0017(17) -0.0057(17) -0.0253(17)
C104 0.053(3) 0.048(3) 0.031(3) -0.001(3) -0.006(3) -0.025(3)
C105 0.053(3) 0.048(3) 0.030(3) -0.002(3) -0.006(3) -0.026(3)
C106 0.053(3) 0.049(3) 0.030(3) -0.001(3) -0.005(3) -0.024(3)
C111 0.0194(11) 0.0248(11) 0.0574(13) -0.0176(11) -0.0051(11) -0.0090(10)
C112 0.0198(14) 0.0253(14) 0.0574(16) -0.0176(14) -0.0052(14) -0.0089(13)
C113 0.0202(17) 0.0255(17) 0.0573(19) -0.0176(17) -0.0053(17) -0.0090(16)
C114 0.020(3) 0.026(3) 0.057(3) -0.017(3) -0.005(3) -0.009(2)
C115 0.021(3) 0.026(3) 0.058(3) -0.017(3) -0.005(3) -0.008(2)
C116 0.021(3) 0.026(3) 0.057(3) -0.018(3) -0.005(3) -0.009(2)
C121 0.023(5) 0.042(6) 0.106(10) -0.034(7) -0.006(6) 0.000(5)
C122 0.022(5) 0.042(6) 0.106(10) -0.034(6) -0.006(6) 0.000(5)
C123 0.022(5) 0.042(6) 0.106(10) -0.034(6) -0.006(6) 0.000(5)
C124 0.023(6) 0.042(6) 0.107(10) -0.034(7) -0.006(6) 0.000(5)
C125 0.022(6) 0.042(6) 0.106(10) -0.034(7) -0.006(6) 0.000(5)
C126 0.023(6) 0.042(6) 0.106(10) -0.034(7) -0.006(6) 0.001(5)
C131 0.046(6) 0.030(5) 0.037(6) -0.016(5) 0.002(5) -0.020(5)
C132 0.046(6) 0.029(5) 0.037(6) -0.016(5) 0.002(5) -0.020(5)
C133 0.046(6) 0.030(5) 0.037(6) -0.016(4) 0.002(5) -0.020(5)
C134 0.046(6) 0.030(5) 0.037(6) -0.017(5) 0.002(5) -0.021(5)
C135 0.047(6) 0.031(5) 0.038(6) -0.016(5) 0.002(5) -0.019(5)
C136 0.047(6) 0.030(5) 0.038(6) -0.015(5) 0.003(5) -0.020(5)
C141 0.0417(11) 0.0394(11) 0.0318(12) -0.0083(11) 0.0006(11) -0.0252(11)
C142 0.0420(15) 0.0396(15) 0.0320(15) -0.0076(14) 0.0006(14) -0.0249(14)
C143 0.0423(17) 0.0398(17) 0.0322(18) -0.0071(17) 0.0005(17) -0.0247(16)
C144 0.043(3) 0.041(3) 0.033(3) -0.006(3) 0.001(3) -0.024(2)
C145 0.043(3) 0.040(3) 0.032(3) -0.007(3) 0.001(3) -0.024(2)
C146 0.042(3) 0.040(3) 0.032(3) -0.007(3) 0.000(3) -0.025(2)
C151 0.0413(11) 0.0393(11) 0.0315(12) -0.0095(11) 0.0004(11) -0.0251(11)
C152 0.0417(15) 0.0399(15) 0.0316(15) -0.0098(14) 0.0004(14) -0.0241(14)
C153 0.0421(17) 0.0404(17) 0.0318(18) -0.0099(17) 0.0004(17) -0.0233(16)
C154 0.043(3) 0.041(3) 0.032(3) -0.010(3) 0.001(3) -0.023(2)
C155 0.042(3) 0.041(3) 0.033(3) -0.010(3) 0.001(3) -0.022(2)
C156 0.043(3) 0.041(3) 0.031(3) -0.011(3) 0.000(3) -0.022(2)

loop_
_atom_type_symbol
_atom_type_description
_atom_type_scat_dispersion_real
_atom_type_scat_dispersion_imag
_atom_type_scat_source
C C 0.0033 0.0016 'International Tables Vol C Tables 4.2.6.8 and 6.1.1.4'
H H 0.0000 0.0000 'International Tables Vol C Tables 4.2.6.8 and 6.1.1.4'
Au Au -2.0133 8.8022 'International Tables Vol C Tables 4.2.6.8 and 6.1.1.4'

loop_
_geom_angle_atom_site_label_1
_geom_angle_atom_site_label_2
_geom_angle_atom_site_label_3
_geom_angle
Au8 Au9 Au5 85.93(3)
Au8 Au9 Au2 83.45(3)
Au8 Au9 Au11 129.29(4)
Au8 Au9 Au12 133.49(4)
Au8 Au9 Au6 61.3(4)
Au8 Au9 Au24 69.66(3)
Au5 Au9 Au2 84.31(3)
Au5 Au9 Au6 133.6(5)
Au5 Au9 Au24 143.08(4)
Au2 Au9 Au6 61.5(4)
Au2 Au9 Au24 66.25(3)
Au11 Au9 Au5 58.57(3)
Au11 Au9 Au2 122.73(4)
Au11 Au9 Au12 58.94(3)
Au11 Au9 Au6 167.3(5)
Au11 Au9 Au24 157.28(4)
Au12 Au9 Au5 59.09(3)
Au12 Au9 Au2 64.88(3)
Au12 Au9 Au6 120.9(4)
Au12 Au9 Au24 120.19(3)
Au4 Au9 Au8 61.68(3)
Au4 Au9 Au5 68.48(3)
Au4 Au9 Au2 136.15(4)
Au4 Au9 Au11 71.48(3)
Au4 Au9 Au12 120.66(4)
Au4 Au9 Au15 60.53(3)
Au4 Au9 Au6 114.7(4)
Au4 Au9 Au24 118.17(3)
Au15 Au9 Au8 57.84(3)
Au15 Au9 Au5 126.81(4)
Au15 Au9 Au2 123.19(3)
Au15 Au9 Au11 114.04(4)
Au15 Au9 Au12 168.56(4)
Au15 Au9 Au6 63.7(4)
Au15 Au9 Au24 62.20(3)
C51 Au9 Au8 101.3(6)
C51 Au9 Au5 125.3(7)
C51 Au9 Au2 44.1(7)
C51 Au9 Au11 128.2(6)
C51 Au9 Au12 79.6(7)
C51 Au9 Au4 159.1(7)
C51 Au9 Au15 100.8(7)
C51 Au9 Au6 44.6(7)
C51 Au9 Au24 41.0(7)
Au9 Au8 Au3 93.51(3)
Au9 Au8 Au10 78.88(3)
Au9 Au8 Au4 58.22(3)
Au9 Au8 Au22 135.34(4)
Au9 Au8 Au21 117.04(4)
Au9 Au8 Au6 62.7(4)
Au10 Au8 Au3 54.84(3)
Au10 Au8 Au22 116.25(4)
Au10 Au8 Au21 144.42(4)
Au10 Au8 Au6 98.8(4)
Au7 Au8 Au9 100.97(3)
Au7 Au8 Au3 108.48(4)
Au7 Au8 Au10 60.30(3)
Au7 Au8 Au4 154.35(4)
Au7 Au8 Au22 123.31(4)
Au7 Au8 Au21 84.74(3)
Au7 Au8 Au6 61.5(4)
Au1 Au8 Au9 139.82(4)
Au1 Au8 Au3 64.78(3)
Au1 Au8 Au10 60.95(3)
Au1 Au8 Au7 59.83(3)
Au1 Au8 Au4 124.93(4)
Au1 Au8 Au22 70.29(3)
Au1 Au8 Au21 97.20(3)
Au1 Au8 Au6 120.2(4)
Au4 Au8 Au3 62.32(3)
Au4 Au8 Au10 98.41(3)
Au4 Au8 Au22 77.55(3)
Au4 Au8 Au21 117.10(4)
Au4 Au8 Au6 112.9(4)
Au15 Au8 Au9 61.08(3)
Au15 Au8 Au3 122.41(4)
Au15 Au8 Au10 139.93(4)
Au15 Au8 Au7 125.78(4)
Au15 Au8 Au1 159.09(4)
Au15 Au8 Au4 60.42(3)
Au15 Au8 Au22 93.32(3)
Au15 Au8 Au21 65.40(3)
Au15 Au8 Au6 65.2(4)
Au22 Au8 Au3 68.85(3)
Au21 Au8 Au3 144.24(4)
Au21 Au8 Au22 76.09(3)
Au21 Au8 Au6 66.6(4)
Au6 Au8 Au3 149.0(4)
Au6 Au8 Au22 142.0(4)
Au8 Au3 Au1 52.16(3)
Au5 Au3 Au8 79.91(3)
Au5 Au3 Au1 113.98(3)
Au5 Au3 Au4 63.43(3)
Au10 Au3 Au8 58.15(3)
Au10 Au3 Au5 59.58(3)
Au10 Au3 Au1 57.20(3)
Au10 Au3 Au13 61.01(3)
Au10 Au3 Au4 95.48(4)
Au13 Au3 Au8 117.32(4)
Au13 Au3 Au5 57.23(3)
Au13 Au3 Au1 103.92(4)
Au13 Au3 Au4 120.20(4)
Au4 Au3 Au8 55.04(3)
Au4 Au3 Au1 105.72(3)
C81 Au3 Au8 89.0(6)
C81 Au3 Au5 148.9(6)
C81 Au3 Au10 135.9(5)
C81 Au3 Au1 79.8(6)
C81 Au3 Au13 149.7(6)
C81 Au3 Au4 86.4(6)
C81 Au3 C82 29.9(8)
C82 Au3 Au8 118.5(6)
C82 Au3 Au5 143.2(6)
C82 Au3 Au10 157.1(6)
C82 Au3 Au1 101.8(6)
C82 Au3 Au13 123.2(6)
C82 Au3 Au4 99.6(6)
Au9 Au5 Au3 97.35(3)
Au9 Au5 Au4 54.55(3)
Au9 Au5 Au18 145.60(4)
Au9 Au5 Au17 112.57(4)
Au3 Au5 Au4 61.20(3)
Au3 Au5 Au18 117.05(4)
Au3 Au5 Au17 82.30(3)
Au10 Au5 Au9 79.25(3)
Au10 Au5 Au3 57.58(3)
Au10 Au5 Au4 92.90(3)
Au10 Au5 Au18 118.32(4)
Au10 Au5 Au17 139.69(4)
Au13 Au5 Au9 140.27(4)
Au13 Au5 Au3 59.68(3)
Au13 Au5 Au10 61.17(3)
Au13 Au5 Au11 159.29(4)
Au13 Au5 Au12 126.30(4)
Au13 Au5 Au4 120.42(4)
Au13 Au5 Au18 66.28(3)
Au13 Au5 Au17 96.93(4)
Au11 Au5 Au9 60.35(3)
Au11 Au5 Au3 125.90(4)
Au11 Au5 Au10 139.54(4)
Au11 Au5 Au12 59.93(3)
Au11 Au5 Au4 66.45(3)
Au11 Au5 Au18 96.25(4)
Au11 Au5 Au17 66.42(3)
Au12 Au5 Au9 60.28(3)
Au12 Au5 Au3 152.20(4)
Au12 Au5 Au10 99.46(3)
Au12 Au5 Au4 109.36(4)
Au12 Au5 Au18 86.66(3)
Au12 Au5 Au17 120.13(4)
Au18 Au5 Au4 142.58(4)
Au18 Au5 Au17 74.33(3)
Au17 Au5 Au4 68.36(3)
Au8 Au10 Au2 83.16(3)
Au8 Au10 Au14 146.02(4)
Au3 Au10 Au8 67.01(3)
Au3 Au10 Au5 62.84(3)
Au3 Au10 Au2 136.81(4)
Au3 Au10 Au7 117.66(4)
Au3 Au10 Au1 68.36(3)
Au3 Au10 Au13 60.48(3)
Au3 Au10 Au14 119.41(4)
Au5 Au10 Au8 85.69(3)
Au5 Au10 Au2 85.31(3)
Au5 Au10 Au7 134.16(4)
Au5 Au10 Au1 127.48(4)
Au5 Au10 Au13 58.09(3)
Au5 Au10 Au14 71.34(3)
Au2 Au10 Au14 70.62(3)
Au7 Au10 Au8 58.70(3)
Au7 Au10 Au2 64.23(3)
Au7 Au10 Au1 58.16(3)
Au7 Au10 Au14 122.59(3)
Au1 Au10 Au8 57.54(3)
Au1 Au10 Au2 121.03(4)
Au1 Au10 Au14 155.92(4)
Au13 Au10 Au8 125.32(4)
Au13 Au10 Au2 126.99(4)
Au13 Au10 Au7 166.81(4)
Au13 Au10 Au1 111.83(4)
Au13 Au10 Au14 62.39(3)
C41 Au10 Au8 122.9(6)
C41 Au10 Au3 163.7(5)
C41 Au10 Au5 103.2(5)
C41 Au10 Au2 43.0(6)
C41 Au10 Au7 77.9(5)
C41 Au10 Au1 127.5(5)
C41 Au10 Au13 105.6(5)
C41 Au10 Au14 44.7(5)
Au9 Au2 Au7 91.83(3)
Au9 Au2 Au12 55.65(3)
Au9 Au2 Au6 60.3(4)
Au9 Au2 Au25 136.99(4)
Au9 Au2 Au20 151.6(3)
Au10 Au2 Au9 75.55(3)
Au10 Au2 Au7 56.45(3)
Au10 Au2 Au12 90.27(3)
Au10 Au2 Au6 95.7(4)
Au10 Au2 Au25 122.26(4)
Au10 Au2 Au20 108.9(4)
Au7 Au2 Au12 140.03(3)
Au7 Au2 Au20 69.9(3)
Au12 Au2 Au20 148.9(3)
Au6 Au2 Au7 57.8(4)
Au6 Au2 Au12 111.5(4)
Au6 Au2 Au20 91.3(5)
Au25 Au2 Au7 73.51(3)
Au25 Au2 Au12 145.80(4)
Au26 Au2 Au9 114.87(4)
Au26 Au2 Au10 144.31(4)
Au26 Au2 Au7 147.99(4)
Au26 Au2 Au12 71.98(3)
Au26 Au2 Au25 74.83(3)
Au19 Au2 Au9 131.0(5)
Au19 Au2 Au10 127.8(5)
Au19 Au2 Au7 137.1(4)
Au19 Au2 Au12 79.5(4)
Au19 Au2 Au6 135.8(6)
Au19 Au2 Au20 69.4(5)
C41 Au2 Au9 125.0(6)
C41 Au2 Au10 53.7(6)
C41 Au2 Au7 77.9(6)
C41 Au2 Au12 100.9(6)
C41 Au2 Au6 135.7(7)
C41 Au2 Au25 91.9(6)
C41 Au2 Au26 98.6(6)
C41 Au2 Au19 78.1(8)
C41 Au2 Au20 73.7(7)
C41 Au2 C51 178.0(9)
C51 Au2 Au9 52.9(7)
C51 Au2 Au10 124.5(7)
C51 Au2 Au7 101.9(7)
C51 Au2 Au12 77.9(7)
C51 Au2 Au6 44.1(9)
C51 Au2 Au25 90.0(7)
C51 Au2 Au26 82.7(7)
C51 Au2 Au19 103.2(9)
C51 Au2 Au20 108.2(8)
Au8 Au7 Au10 61.00(3)
Au8 Au7 Au2 81.77(3)
Au8 Au7 Au6 62.4(4)
Au10 Au7 Au2 59.32(3)
Au10 Au7 Au6 99.9(4)
Au1 Au7 Au8 59.22(3)
Au1 Au7 Au10 61.00(3)
Au1 Au7 Au2 119.00(4)
Au1 Au7 Au6 120.4(4)
Au6 Au7 Au2 60.9(4)
C131 Au7 Au8 149.0(7)
C131 Au7 Au10 133.2(5)
C131 Au7 Au2 85.7(5)
C131 Au7 Au1 149.2(6)
C131 Au7 Au6 86.7(8)
C131 Au7 C132 28.0(8)
C132 Au7 Au8 149.2(6)
C132 Au7 Au10 149.7(6)
C132 Au7 Au2 113.7(6)
C132 Au7 Au1 123.9(6)
C132 Au7 Au6 100.7(8)
Au8 Au1 Au3 63.06(3)
Au8 Au1 Au10 61.51(3)
Au8 Au1 Au7 60.95(3)
Au8 Au1 Au22 58.80(3)
Au8 Au1 Au23 123.65(4)
Au3 Au1 Au22 64.60(3)
Au3 Au1 Au23 64.79(3)
Au10 Au1 Au3 54.44(3)
Au10 Au1 Au22 107.86(4)
Au10 Au1 Au23 71.80(3)
Au7 Au1 Au3 108.01(4)
Au7 Au1 Au10 60.84(3)
Au7 Au1 Au22 114.13(4)
Au7 Au1 Au23 120.04(4)
Au23 Au1 Au22 113.82(4)
C101 Au1 Au8 154.7(7)
C101 Au1 Au3 92.0(7)
C101 Au1 Au10 108.2(7)
C101 Au1 Au7 137.2(7)
C101 Au1 Au22 108.6(7)
C101 Au1 Au23 37.2(7)
C101 Au1 C102 32.0(9)
C102 Au1 Au8 152.6(7)
C102 Au1 Au3 112.0(7)
C102 Au1 Au10 140.1(7)
C102 Au1 Au7 138.0(7)
C102 Au1 Au22 94.3(7)
C102 Au1 Au23 69.0(7)
Au3 Au13 Au10 58.51(3)
Au3 Au13 Au14 119.74(4)
Au3 Au13 Au18 114.68(4)
Au3 Au13 Au23 69.33(3)
Au5 Au13 Au3 63.08(3)
Au5 Au13 Au10 60.74(3)
Au5 Au13 Au14 73.29(3)
Au5 Au13 Au18 60.09(3)
Au5 Au13 Au23 125.66(4)
Au10 Au13 Au14 64.71(3)
Au10 Au13 Au18 112.73(4)
Au10 Au13 Au23 73.06(3)
Au14 Au13 Au23 112.08(4)
Au18 Au13 Au14 70.30(3)
Au18 Au13 Au23 174.00(4)
C91 Au13 Au3 101.4(7)
C91 Au13 Au5 163.2(7)
C91 Au13 Au10 106.6(7)
C91 Au13 Au14 112.7(7)
C91 Au13 Au18 136.4(7)
C91 Au13 Au23 37.8(7)
C91 Au13 C92 32.4(9)
C92 Au13 Au3 124.0(7)
C92 Au13 Au5 162.5(7)
C92 Au13 Au10 136.7(7)
C92 Au13 Au14 110.2(7)
C92 Au13 Au18 104.1(7)
C92 Au13 Au23 69.9(7)
Au9 Au11 Au4 53.39(3)
Au9 Au11 Au17 107.78(4)
Au9 Au11 Au16 69.72(3)
Au5 Au11 Au9 61.07(3)
Au5 Au11 Au12 60.52(3)
Au5 Au11 Au4 62.40(3)
Au5 Au11 Au17 59.51(3)
Au5 Au11 Au16 123.33(4)
Au12 Au11 Au9 60.71(3)
Au12 Au11 Au4 106.80(3)
Au12 Au11 Au17 114.50(4)
Au12 Au11 Au16 116.41(4)
Au4 Au11 Au16 66.55(3)
Au17 Au11 Au4 64.85(3)
Au17 Au11 Au16 116.78(3)
C151 Au11 Au9 106.1(6)
C151 Au11 Au5 156.0(6)
C151 Au11 Au12 133.8(6)
C151 Au11 Au4 93.6(6)
C151 Au11 Au17 111.7(6)
C151 Au11 Au16 37.1(6)
C152 Au11 Au9 137.2(6)
C152 Au11 Au5 155.6(6)
C152 Au11 Au12 138.0(6)
C152 Au11 Au4 112.1(6)
C152 Au11 Au17 96.2(6)
C152 Au11 Au16 67.9(6)
C152 Au11 C151 31.1(8)
Au9 Au12 Au2 59.47(3)
Au5 Au12 Au9 60.63(3)
Au5 Au12 Au2 82.29(3)
Au11 Au12 Au9 60.35(3)
Au11 Au12 Au5 59.54(3)
Au11 Au12 Au2 118.81(3)
C111 Au12 Au9 130.4(5)
C111 Au12 Au5 148.4(7)
C111 Au12 Au2 82.2(5)
C111 Au12 Au11 151.0(6)
C112 Au12 Au9 151.6(6)
C112 Au12 Au5 147.7(6)
C112 Au12 Au2 113.4(6)
C112 Au12 Au11 124.5(6)
C112 Au12 C111 31.3(7)
Au9 Au4 Au8 60.10(3)
Au9 Au4 Au3 94.81(3)
Au9 Au4 Au5 56.98(3)
Au9 Au4 Au11 55.13(3)
Au9 Au4 Au15 60.69(3)
Au9 Au4 Au17 101.56(3)
Au8 Au4 Au3 62.64(3)
Au8 Au4 Au5 79.62(3)
Au8 Au4 Au11 112.52(3)
Au8 Au4 Au17 127.88(4)
Au3 Au4 Au5 55.37(3)
Au3 Au4 Au11 105.35(3)
Au3 Au4 Au17 72.13(3)
Au5 Au4 Au11 51.15(3)
Au5 Au4 Au17 52.99(2)
Au11 Au4 Au17 55.80(2)
Au15 Au4 Au8 57.40(3)
Au15 Au4 Au3 119.73(4)
Au15 Au4 Au5 115.91(3)
Au15 Au4 Au11 102.04(3)
Au15 Au4 Au17 157.82(4)
C21 Au4 Au9 133.5(8)
C21 Au4 Au8 149.2(11)
C21 Au4 Au3 87.2(10)
C21 Au4 Au5 88.1(7)
C21 Au4 Au11 79.5(8)
C21 Au4 Au15 150.7(9)
C21 Au4 Au17 35.5(7)
C21 Au4 C22 29.3(9)
C22 Au4 Au9 153.2(7)
C22 Au4 Au8 146.6(7)
C22 Au4 Au3 101.9(8)
C22 Au4 Au5 117.4(5)
C22 Au4 Au11 99.8(6)
C22 Au4 Au15 124.7(6)
C22 Au4 Au17 64.8(5)
Au9 Au15 Au21 112.93(4)
Au9 Au15 Au6 61.4(4)
Au9 Au15 Au24 67.86(3)
Au9 Au15 Au16 70.79(3)
Au8 Au15 Au9 61.09(3)
Au8 Au15 Au4 62.19(3)
Au8 Au15 Au21 60.49(3)
Au8 Au15 Au6 61.4(4)
Au8 Au15 Au24 73.16(3)
Au8 Au15 Au16 125.80(4)
Au4 Au15 Au9 58.77(3)
Au4 Au15 Au21 114.43(4)
Au4 Au15 Au6 111.3(4)
Au4 Au15 Au24 121.74(4)
Au4 Au15 Au16 72.67(3)
Au21 Au15 Au6 63.8(4)
Au21 Au15 Au24 66.34(3)
Au21 Au15 Au16 172.87(4)
Au6 Au15 Au16 115.1(4)
Au16 Au15 Au24 110.99(3)
C141 Au15 Au9 104.8(6)
C141 Au15 Au8 164.1(6)
C141 Au15 Au4 105.2(6)
C141 Au15 Au21 135.3(6)
C141 Au15 Au6 120.0(8)
C141 Au15 Au24 109.5(6)
C141 Au15 Au16 38.4(6)
C141 Au15 C142 32.1(8)
C142 Au15 Au9 134.7(6)
C142 Au15 Au8 163.5(6)
C142 Au15 Au4 126.9(6)
C142 Au15 Au21 103.8(6)
C142 Au15 Au6 118.3(7)
C142 Au15 Au24 106.4(6)
C142 Au15 Au16 70.2(6)
Au8 Au22 Au1 50.91(3)
C71 Au22 Au8 81.0(6)
C71 Au22 Au1 97.4(8)
C72 Au22 Au8 111.1(7)
C72 Au22 Au1 120.4(8)
C72 Au22 C71 30.5(9)
C81 Au22 Au8 96.5(6)
C81 Au22 Au1 79.0(6)
C81 Au22 C71 176.4(10)
C81 Au22 C72 152.3(9)
Au8 Au21 Au15 54.11(3)
Au8 Au21 Au6 57.5(4)
Au15 Au21 Au6 58.5(4)
C61 Au21 Au8 101.4(7)
C61 Au21 Au15 91.1(7)
C61 Au21 Au6 45.1(8)
C61 Au21 C71 172.4(11)
C71 Au21 Au8 86.0(7)
C71 Au21 Au15 92.3(8)
C71 Au21 Au6 141.8(8)
Au9 Au6 Au2 58.3(4)
Au9 Au6 Au15 55.0(4)
Au9 Au6 Au21 102.8(6)
Au8 Au6 Au9 56.0(4)
Au8 Au6 Au2 79.1(5)
Au8 Au6 Au15 53.3(3)
Au8 Au6 Au21 55.9(4)
Au2 Au6 Au15 111.7(6)
Au2 Au6 Au21 131.0(8)
Au7 Au6 Au9 92.8(6)
Au7 Au6 Au8 56.1(4)
Au7 Au6 Au2 61.4(5)
Au7 Au6 Au15 108.8(7)
Au7 Au6 Au21 76.7(5)
Au15 Au6 Au21 57.7(4)
C51 Au6 Au9 51.5(8)
C51 Au6 Au8 102.6(10)
C51 Au6 Au2 42.7(9)
C51 Au6 Au7 104.0(11)
C51 Au6 Au15 99.0(10)
C51 Au6 Au21 154.2(11)
C51 Au6 C52 28.2(10)
C51 Au6 C61 162.5(15)
C51 Au6 C62 135.8(13)
C52 Au6 Au9 64.9(7)
C52 Au6 Au8 120.9(9)
C52 Au6 Au2 70.5(8)
C52 Au6 Au7 131.5(10)
C52 Au6 Au15 93.1(9)
C52 Au6 Au21 147.2(11)
C52 Au6 C62 113.7(12)
C61 Au6 Au9 139.2(10)
C61 Au6 Au8 93.8(9)
C61 Au6 Au2 149.9(12)
C61 Au6 Au7 90.2(10)
C61 Au6 Au15 85.7(9)
C61 Au6 Au21 38.9(7)
C61 Au6 C52 135.3(14)
C61 Au6 C62 28.4(8)
C62 Au6 Au9 160.4(11)
C62 Au6 Au8 121.6(9)
C62 Au6 Au2 141.1(10)
C62 Au6 Au7 100.8(9)
C62 Au6 Au15 106.8(9)
C62 Au6 Au21 67.3(7)
Au15 Au24 Au9 49.93(2)
C51 Au24 Au9 44.0(6)
C51 Au24 Au15 91.8(7)
C51 Au24 C52 30.7(9)
C51 Au24 C62 156.7(9)
C52 Au24 Au9 59.9(6)
C52 Au24 Au15 93.1(6)
C61 Au24 Au9 125.0(7)
C61 Au24 Au15 83.4(7)
C61 Au24 C51 162.5(10)
C61 Au24 C52 165.8(11)
C61 Au24 C62 32.5(9)
C62 Au24 Au9 157.5(6)
C62 Au24 Au15 111.5(7)
C62 Au24 C52 141.3(9)
Au13 Au14 Au10 52.90(3)
C31 Au14 Au10 123.7(6)
C31 Au14 Au13 78.5(6)
C31 Au14 C32 32.1(8)
C31 Au14 C41 162.2(9)
C31 Au14 C42 163.4(9)
C32 Au14 Au10 155.1(6)
C32 Au14 Au13 104.0(6)
C32 Au14 C41 156.5(8)
C32 Au14 C42 136.5(8)
C41 Au14 Au10 47.9(5)
C41 Au14 Au13 99.4(5)
C41 Au14 C42 34.3(8)
C42 Au14 Au10 64.6(5)
C42 Au14 Au13 100.1(5)
Au5 Au18 Au13 53.63(3)
C11 Au18 Au5 84.5(5)
C11 Au18 Au13 103.3(5)
C12 Au18 Au5 116.8(6)
C12 Au18 Au13 126.5(6)
C12 Au18 C11 32.9(7)
C31 Au18 Au5 97.0(6)
C31 Au18 Au13 82.0(7)
C31 Au18 C11 174.2(9)
C31 Au18 C12 144.3(8)
Au5 Au17 Au11 54.08(3)
Au5 Au17 Au4 58.66(2)
Au11 Au17 Au4 59.35(3)
C11 Au17 Au5 88.2(6)
C11 Au17 Au11 95.2(6)
C11 Au17 Au4 145.7(6)
C11 Au17 C21 172.6(11)
C21 Au17 Au5 98.3(8)
C21 Au17 Au11 85.8(11)
C21 Au17 Au4 40.0(8)
Au13 Au23 Au1 91.93(4)
C91 Au23 Au1 137.1(8)
C91 Au23 Au13 45.4(8)
C91 Au23 C101 176.3(11)
C101 Au23 Au1 43.7(8)
C101 Au23 Au13 134.6(8)
C121 Au25 Au2 82.1(7)
C121 Au25 C122 33.3(10)
C121 Au25 C131 168.9(10)
C122 Au25 Au2 113.8(7)
C131 Au25 Au2 88.9(6)
C131 Au25 C122 157.0(9)
C111 Au26 Au2 93.7(6)
C111 Au26 C121 178.3(9)
C121 Au26 Au2 84.6(6)
Au2 Au19 Au20 59.9(4)
C111 Au19 Au2 87.7(8)
C111 Au19 Au20 145.5(10)
C121 Au19 Au2 85.4(9)
C121 Au19 Au20 45.8(6)
C121 Au19 C111 127.0(16)
Au2 Au20 Au19 50.7(4)
C121 Au20 Au2 73.9(7)
C121 Au20 Au19 39.2(8)
C131 Au20 Au2 86.1(8)
C131 Au20 Au19 136.7(10)
C131 Au20 C121 135.7(15)
Au15 Au16 Au11 92.26(3)
C141 Au16 Au11 137.3(7)
C141 Au16 Au15 45.2(7)
C151 Au16 Au11 44.7(7)
C151 Au16 Au15 135.5(7)
C151 Au16 C141 174.3(10)
Au17 C11 Au18 112.0(9)
C12 C11 Au18 73.5(14)
C12 C11 Au17 174.5(19)
C11 C12 Au18 73.7(13)
C11 C12 C13 160(2)
C13 C12 Au18 126.1(15)
C12 C13 C14 110.0(19)
C12 C13 C15 109.4(17)
C12 C13 C16 105.7(19)
C14 C13 C15 106.0(19)
C14 C13 C16 115.2(18)
C15 C13 C16 110.6(19)
C13 C14 H14A 109.5
C13 C14 H14B 109.5
C13 C14 H14C 109.5
H14A C14 H14B 109.5
H14A C14 H14C 109.5
H14B C14 H14C 109.5
C13 C15 H15A 109.5
C13 C15 H15B 109.5
C13 C15 H15C 109.5
H15A C15 H15B 109.5
H15A C15 H15C 109.5
H15B C15 H15C 109.5
C13 C16 H16A 109.5
C13 C16 H16B 109.5
C13 C16 H16C 109.5
H16A C16 H16B 109.5
H16A C16 H16C 109.5
H16B C16 H16C 109.5
Au17 C21 Au4 104.5(11)
C22 C21 Au4 78(2)
C22 C21 Au17 176(3)
C21 C22 Au4 73.1(17)
C21 C22 C23 161(3)
C23 C22 Au4 125.4(14)
C22 C23 C24 112.6(14)
C22 C23 C25 110.8(14)
C22 C23 C26 108.8(14)
C24 C23 C25 111.6(14)
C24 C23 C26 107.2(13)
C25 C23 C26 105.5(13)
C23 C24 H24A 109.5
C23 C24 H24B 109.5
C23 C24 H24C 109.5
H24A C24 H24B 109.5
H24A C24 H24C 109.5
H24B C24 H24C 109.5
C23 C25 H25A 109.5
C23 C25 H25B 109.5
C23 C25 H25C 109.5
H25A C25 H25B 109.5
H25A C25 H25C 109.5
H25B C25 H25C 109.5
C23 C26 H26A 109.5
C23 C26 H26B 109.5
C23 C26 H26C 109.5
H26A C26 H26B 109.5
H26A C26 H26C 109.5
H26B C26 H26C 109.5
Au18 C31 Au14 115.0(10)
C32 C31 Au14 74.6(15)
C32 C31 Au18 170.2(19)
C31 C32 Au14 73.3(15)
C31 C32 C33 157(2)
C33 C32 Au14 127.2(16)
C32 C33 C34 105(2)
C32 C33 C35 105(2)
C34 C33 C35 104(2)
C36 C33 C32 116(2)
C36 C33 C34 109(2)
C36 C33 C35 116(2)
C33 C34 H34A 109.5
C33 C34 H34B 109.5
C33 C34 H34C 109.5
H34A C34 H34B 109.5
H34A C34 H34C 109.5
H34B C34 H34C 109.5
C33 C35 H35A 109.5
C33 C35 H35B 109.5
C33 C35 H35C 109.5
H35A C35 H35B 109.5
H35A C35 H35C 109.5
H35B C35 H35C 109.5
C33 C36 H36A 109.5
C33 C36 H36B 109.5
C33 C36 H36C 109.5
H36A C36 H36B 109.5
H36A C36 H36C 109.5
H36B C36 H36C 109.5
Au2 C41 Au10 83.3(8)
Au2 C41 Au14 112.6(10)
Au14 C41 Au10 87.4(7)
C42 C41 Au10 106.6(15)
C42 C41 Au2 164.7(17)
C42 C41 Au14 80.0(13)
C41 C42 Au14 65.7(12)
C41 C42 C43 163(2)
C43 C42 Au14 129.1(16)
C42 C43 C44 106.4(19)
C42 C43 C45 111(2)
C42 C43 C46 99.0(19)
C45 C43 C44 115(2)
C45 C43 C46 111.7(18)
C46 C43 C44 113(2)
C43 C44 H44A 109.5
C43 C44 H44B 109.5
C43 C44 H44C 109.5
H44A C44 H44B 109.5
H44A C44 H44C 109.5
H44B C44 H44C 109.5
C43 C45 H45A 109.5
C43 C45 H45B 109.5
C43 C45 H45C 109.5
H45A C45 H45B 109.5
H45A C45 H45C 109.5
H45B C45 H45C 109.5
C43 C46 H46A 109.5
C43 C46 H46B 109.5
C43 C46 H46C 109.5
H46A C46 H46B 109.5
H46A C46 H46C 109.5
H46B C46 H46C 109.5
Au2 C51 Au9 83.0(9)
Au2 C51 Au6 93.2(12)
Au2 C51 Au24 108.2(11)
Au6 C51 Au9 83.9(11)
Au24 C51 Au9 95.0(10)
C52 C51 Au9 110(2)
C52 C51 Au2 165(2)
C52 C51 Au6 96(2)
C52 C51 Au24 79.3(19)
C51 C52 Au6 55.8(17)
C51 C52 Au24 70.0(18)
C51 C52 C53 164(3)
C53 C52 Au6 141(2)
C53 C52 Au24 126(2)
C52 C53 C54 104(2)
C52 C53 C55 109(2)
C52 C53 C56 114(2)
C54 C53 C56 110(2)
C55 C53 C54 109(2)
C55 C53 C56 111(2)
C53 C54 H54A 109.5
C53 C54 H54B 109.5
C53 C54 H54C 109.5
H54A C54 H54B 109.5
H54A C54 H54C 109.5
H54B C54 H54C 109.5
C53 C55 H55A 109.5
C53 C55 H55B 109.5
C53 C55 H55C 109.5
H55A C55 H55B 109.5
H55A C55 H55C 109.5
H55B C55 H55C 109.5
C53 C56 H56A 109.5
C53 C56 H56B 109.5
C53 C56 H56C 109.5
H56A C56 H56B 109.5
H56A C56 H56C 109.5
H56B C56 H56C 109.5
Au21 C61 Au6 96.1(11)
Au21 C61 Au24 109.2(11)
C62 C61 Au21 174(2)
C62 C61 Au6 89.6(18)
C62 C61 Au24 76.2(16)
C61 C62 Au6 61.9(15)
C61 C62 Au24 71.3(15)
C61 C62 C63 163(3)
C63 C62 Au6 133.4(17)
C63 C62 Au24 125.1(17)
C62 C63 C64 113(2)
C62 C63 C65 112(2)
C62 C63 C66 110(2)
C64 C63 C65 110(2)
C66 C63 C64 102(2)
C66 C63 C65 110(2)
C63 C64 H64A 109.5
C63 C64 H64B 109.5
C63 C64 H64C 109.5
H64A C64 H64B 109.5
H64A C64 H64C 109.5
H64B C64 H64C 109.5
C63 C65 H65A 109.5
C63 C65 H65B 109.5
C63 C65 H65C 109.5
H65A C65 H65B 109.5
H65A C65 H65C 109.5
H65B C65 H65C 109.5
C63 C66 H66A 109.5
C63 C66 H66B 109.5
C63 C66 H66C 109.5
H66A C66 H66B 109.5
H66A C66 H66C 109.5
H66B C66 H66C 109.5
Au21 C71 Au22 116.4(11)
C72 C71 Au22 74(2)
C72 C71 Au21 169(3)
C71 C72 Au22 75.2(19)
C71 C72 C73 160(3)
C73 C72 Au22 125(2)
C72 C73 C75 112(3)
C72 C73 C76 110(2)
C74 C73 C72 110(3)
C74 C73 C75 117(2)
C74 C73 C76 100(3)
C75 C73 C76 107(2)
C73 C74 H74A 109.5
C73 C74 H74B 109.5
C73 C74 H74C 109.5
H74A C74 H74B 109.5
H74A C74 H74C 109.5
H74B C74 H74C 109.5
C73 C75 H75A 109.5
C73 C75 H75B 109.5
C73 C75 H75C 109.5
H75A C75 H75B 109.5
H75A C75 H75C 109.5
H75B C75 H75C 109.5
C73 C76 H76A 109.5
C73 C76 H76B 109.5
C73 C76 H76C 109.5
H76A C76 H76B 109.5
H76A C76 H76C 109.5
H76B C76 H76C 109.5
Au22 C81 Au3 105.6(9)
C82 C81 Au3 76.6(15)
C82 C81 Au22 172(2)
C81 C82 Au3 73.6(15)
C81 C82 C83 160(2)
C83 C82 Au3 123.6(15)
C84 C83 C82 102.2(19)
C84 C83 C86 108(2)
C85 C83 C82 107.5(19)
C85 C83 C84 121(2)
C85 C83 C86 109(2)
C86 C83 C82 107.7(18)
C83 C84 H84A 109.5
C83 C84 H84B 109.5
C83 C84 H84C 109.5
H84A C84 H84B 109.5
H84A C84 H84C 109.5
H84B C84 H84C 109.5
C83 C85 H85A 109.5
C83 C85 H85B 109.5
C83 C85 H85C 109.5
H85A C85 H85B 109.5
H85A C85 H85C 109.5
H85B C85 H85C 109.5
C83 C86 H86A 109.5
C83 C86 H86B 109.5
C83 C86 H86C 109.5
H86A C86 H86B 109.5
H86A C86 H86C 109.5
H86B C86 H86C 109.5
Au23 C91 Au13 96.8(11)
C92 C91 Au13 75.7(17)
C92 C91 Au23 168(2)
C91 C92 Au13 71.9(17)
C91 C92 C93 162(3)
C93 C92 Au13 126.3(18)
C92 C93 C94 104(2)
C95 C93 C92 109(2)
C95 C93 C94 103(2)
C95 C93 C96 118(2)
C96 C93 C92 112(2)
C96 C93 C94 109(2)
C93 C94 H94A 109.5
C93 C94 H94B 109.5
C93 C94 H94C 109.5
H94A C94 H94B 109.5
H94A C94 H94C 109.5
H94B C94 H94C 109.5
C93 C95 H95A 109.5
C93 C95 H95B 109.5
C93 C95 H95C 109.5
H95A C95 H95B 109.5
H95A C95 H95C 109.5
H95B C95 H95C 109.5
C93 C96 H96A 109.5
C93 C96 H96B 109.5
C93 C96 H96C 109.5
H96A C96 H96B 109.5
H96A C96 H96C 109.5
H96B C96 H96C 109.5
Au23 C101 Au1 99.1(11)
C102 C101 Au1 75.1(17)
C102 C101 Au23 170(2)
C101 C102 Au1 72.9(17)
C101 C102 C103 159(3)
C103 C102 Au1 128.0(19)
C102 C103 C104 112(2)
C102 C103 C106 107(2)
C104 C103 C106 113(2)
C105 C103 C102 112(2)
C105 C103 C104 106(2)
C105 C103 C106 108(2)
C103 C104 H10A 109.5
C103 C104 H10B 109.5
C103 C104 H10C 109.5
H10A C104 H10B 109.5
H10A C104 H10C 109.5
H10B C104 H10C 109.5
C103 C105 H10D 109.5
C103 C105 H10E 109.5
C103 C105 H10F 109.5
H10D C105 H10E 109.5
H10D C105 H10F 109.5
H10E C105 H10F 109.5
C103 C106 H10G 109.5
C103 C106 H10H 109.5
C103 C106 H10I 109.5
H10G C106 H10H 109.5
H10G C106 H10I 109.5
H10H C106 H10I 109.5
Au12 C111 Au19 107.5(10)
Au26 C111 Au12 110.3(9)
C112 C111 Au12 71.8(14)
C112 C111 Au26 171(2)
C112 C111 Au19 163(2)
C111 C112 Au12 76.9(14)
C111 C112 C113 162(2)
C113 C112 Au12 119.1(14)
C112 C113 C115 109.7(19)
C112 C113 C116 110.3(19)
C114 C113 C112 109.0(18)
C114 C113 C115 108(2)
C114 C113 C116 110.5(18)
C116 C113 C115 109.1(18)
C113 C114 H11A 109.5
C113 C114 H11B 109.5
C113 C114 H11C 109.5
H11A C114 H11B 109.5
H11A C114 H11C 109.5
H11B C114 H11C 109.5
C113 C115 H11D 109.5
C113 C115 H11E 109.5
C113 C115 H11F 109.5
H11D C115 H11E 109.5
H11D C115 H11F 109.5
H11E C115 H11F 109.5
C113 C116 H11G 109.5
C113 C116 H11H 109.5
C113 C116 H11I 109.5
H11G C116 H11H 109.5
H11G C116 H11I 109.5
H11H C116 H11I 109.5
Au25 C121 Au26 118.5(11)
Au19 C121 Au20 95.0(12)
C122 C121 Au25 82.2(18)
C122 C121 Au26 154(2)
C122 C121 Au19 164(3)
C122 C121 Au20 90.4(19)
C121 C122 Au25 64.5(15)
C121 C122 C123 170(3)
C123 C122 Au25 125(2)
C122 C123 C124 114(2)
C122 C123 C125 102(3)
C122 C123 C126 104(2)
C124 C123 C125 109(2)
C126 C123 C124 112(3)
C126 C123 C125 114(2)
C123 C124 H12A 109.5
C123 C124 H12B 109.5
C123 C124 H12C 109.5
H12A C124 H12B 109.5
H12A C124 H12C 109.5
H12B C124 H12C 109.5
C123 C125 H12D 109.5
C123 C125 H12E 109.5
C123 C125 H12F 109.5
H12D C125 H12E 109.5
H12D C125 H12F 109.5
H12E C125 H12F 109.5
C123 C126 H12G 109.5
C123 C126 H12H 109.5
C123 C126 H12I 109.5
H12G C126 H12H 109.5
H12G C126 H12I 109.5
H12H C126 H12I 109.5
Au25 C131 Au7 111.7(9)
Au20 C131 Au7 110.6(10)
C132 C131 Au7 78.8(18)
C132 C131 Au25 169(2)
C132 C131 Au20 153(2)
C131 C132 Au7 73.2(16)
C131 C132 C133 168(3)
C133 C132 Au7 116.6(16)
C132 C133 C134 107(2)
C132 C133 C136 106(2)
C134 C133 C136 107.1(18)
C135 C133 C132 113.0(19)
C135 C133 C134 115(2)
C135 C133 C136 108(2)
C133 C134 H13A 109.5
C133 C134 H13B 109.5
C133 C134 H13C 109.5
H13A C134 H13B 109.5
H13A C134 H13C 109.5
H13B C134 H13C 109.5
C133 C135 H13D 109.5
C133 C135 H13E 109.5
C133 C135 H13F 109.5
H13D C135 H13E 109.5
H13D C135 H13F 109.5
H13E C135 H13F 109.5
C133 C136 H13G 109.5
C133 C136 H13H 109.5
C133 C136 H13I 109.5
H13G C136 H13H 109.5
H13G C136 H13I 109.5
H13H C136 H13I 109.5
Au16 C141 Au15 96.4(10)
C142 C141 Au15 77.5(16)
C142 C141 Au16 169(2)
C141 C142 Au15 70.4(16)
C141 C142 C143 163(3)
C143 C142 Au15 126.2(17)
C142 C143 C144 108(2)
C142 C143 C145 112(2)
C142 C143 C146 108(2)
C145 C143 C144 109(2)
C146 C143 C144 109(2)
C146 C143 C145 110(2)
C143 C144 H14D 109.5
C143 C144 H14E 109.5
C143 C144 H14F 109.5
H14D C144 H14E 109.5
H14D C144 H14F 109.5
H14E C144 H14F 109.5
C143 C145 H14G 109.5
C143 C145 H14H 109.5
C143 C145 H14I 109.5
H14G C145 H14H 109.5
H14G C145 H14I 109.5
H14H C145 H14I 109.5
C143 C146 H14J 109.5
C143 C146 H14K 109.5
C143 C146 H14L 109.5
H14J C146 H14K 109.5
H14J C146 H14L 109.5
H14K C146 H14L 109.5
Au16 C151 Au11 98.3(10)
C152 C151 Au11 73.9(17)
C152 C151 Au16 168(2)
C151 C152 Au11 75.0(16)
C151 C152 C153 158(3)
C153 C152 Au11 127.1(17)
C152 C153 C154 109(2)
C155 C153 C152 109.6(19)
C155 C153 C154 110(2)
C156 C153 C152 110(2)
C156 C153 C154 107(2)
C156 C153 C155 111(2)
C153 C154 H15D 109.5
C153 C154 H15E 109.5
C153 C154 H15F 109.5
H15D C154 H15E 109.5
H15D C154 H15F 109.5
H15E C154 H15F 109.5
C153 C155 H15G 109.5
C153 C155 H15H 109.5
C153 C155 H15I 109.5
H15G C155 H15H 109.5
H15G C155 H15I 109.5
H15H C155 H15I 109.5
C153 C156 H15J 109.5
C153 C156 H15K 109.5
C153 C156 H15L 109.5
H15J C156 H15K 109.5
H15J C156 H15L 109.5
H15K C156 H15L 109.5

loop_
_geom_bond_atom_site_label_1
_geom_bond_atom_site_label_2
_geom_bond_distance
Au9 Au8 2.7600(11)
Au9 Au5 2.7855(12)
Au9 Au2 2.8964(12)
Au9 Au11 2.7660(11)
Au9 Au12 2.7760(11)
Au9 Au4 2.7063(11)
Au9 Au15 2.7598(11)
Au9 Au6 2.958(19)
Au9 Au24 3.3405(12)
Au9 C51 2.33(2)
Au8 Au3 3.0372(12)
Au8 Au10 2.8024(11)
Au8 Au7 2.7377(11)
Au8 Au1 2.6904(13)
Au8 Au4 2.8026(11)
Au8 Au15 2.6692(12)
Au8 Au22 2.9651(11)
Au8 Au21 2.8672(11)
Au8 Au6 2.92(2)
Au3 Au5 2.8433(12)
Au3 Au10 2.6974(11)
Au3 Au1 3.0823(12)
Au3 Au13 2.7527(12)
Au3 Au4 3.0281(13)
Au3 C81 2.26(2)
Au3 C82 2.30(2)
Au5 Au10 2.7555(11)
Au5 Au13 2.6813(13)
Au5 Au11 2.7157(13)
Au5 Au12 2.7425(11)
Au5 Au4 3.0906(11)
Au5 Au18 2.8867(11)
Au5 Au17 2.8896(11)
Au10 Au2 2.8722(12)
Au10 Au7 2.7831(11)
Au10 Au1 2.7873(11)
Au10 Au13 2.7671(12)
Au10 Au14 3.1366(11)
Au10 C41 2.33(2)
Au2 Au7 3.0076(11)
Au2 Au12 3.0443(11)
Au2 Au6 2.99(2)
Au2 Au25 2.9609(12)
Au2 Au26 2.8581(12)
Au2 Au19 2.778(16)
Au2 Au20 3.103(17)
Au2 C41 1.97(2)
Au2 C51 2.03(3)
Au7 Au1 2.7075(12)
Au7 Au6 2.90(2)
Au7 C131 2.21(2)
Au7 C132 2.27(2)
Au1 Au22 3.2632(12)
Au1 Au23 3.2308(14)
Au1 C101 2.26(3)
Au1 C102 2.29(3)
Au13 Au14 3.0742(12)
Au13 Au18 3.0490(12)
Au13 Au23 3.1677(13)
Au13 C91 2.27(3)
Au13 C92 2.32(3)
Au11 Au12 2.7265(12)
Au11 Au4 3.1968(11)
Au11 Au17 3.0733(12)
Au11 Au16 3.2467(13)
Au11 C151 2.31(3)
Au11 C152 2.29(2)
Au12 C111 2.29(2)
Au12 C112 2.24(2)
Au4 Au15 2.7555(11)
Au4 Au17 3.3635(11)
Au4 C21 2.23(3)
Au4 C22 2.28(2)
Au15 Au21 2.9957(11)
Au15 Au6 3.02(2)
Au15 Au24 3.1902(12)
Au15 Au16 3.1826(12)
Au15 C141 2.27(3)
Au15 C142 2.36(3)
Au22 C71 2.19(3)
Au22 C72 2.18(3)
Au22 C81 1.99(2)
Au21 Au6 3.178(19)
Au21 C61 2.01(2)
Au21 C71 2.04(3)
Au6 C51 2.09(3)
Au6 C52 2.51(3)
Au6 C61 2.26(3)
Au6 C62 2.56(3)
Au24 C51 2.20(3)
Au24 C52 2.30(3)
Au24 C61 2.15(2)
Au24 C62 2.20(2)
Au14 C31 2.19(2)
Au14 C32 2.20(2)
Au14 C41 2.21(2)
Au14 C42 2.39(2)
Au18 C11 2.21(2)
Au18 C12 2.21(2)
Au18 C31 1.99(2)
Au17 C11 2.00(2)
Au17 C21 2.02(3)
Au23 C91 1.95(3)
Au23 C101 1.98(3)
Au25 C121 2.05(2)
Au25 C122 2.25(3)
Au25 C131 2.10(2)
Au26 C111 1.93(2)
Au26 C121 2.06(2)
Au19 Au20 3.36(2)
Au19 C111 2.33(3)
Au19 C121 2.13(3)
Au20 C121 2.418(18)
Au20 C131 2.045(17)
Au16 C141 1.99(2)
Au16 C151 1.98(2)
C11 C12 1.25(3)
C12 C13 1.48(3)
C13 C14 1.54(3)
C13 C15 1.55(3)
C13 C16 1.57(3)
C14 H14A 0.9600
C14 H14B 0.9600
C14 H14C 0.9600
C15 H15A 0.9600
C15 H15B 0.9600
C15 H15C 0.9600
C16 H16A 0.9600
C16 H16B 0.9600
C16 H16C 0.9600
C21 C22 1.14(3)
C22 C23 1.533(16)
C23 C24 1.535(17)
C23 C25 1.552(16)
C23 C26 1.611(17)
C24 H24A 0.9600
C24 H24B 0.9600
C24 H24C 0.9600
C25 H25A 0.9600
C25 H25B 0.9600
C25 H25C 0.9600
C26 H26A 0.9600
C26 H26B 0.9600
C26 H26C 0.9600
C31 C32 1.21(3)
C32 C33 1.49(3)
C33 C34 1.49(3)
C33 C35 1.57(4)
C33 C36 1.39(3)
C34 H34A 0.9600
C34 H34B 0.9600
C34 H34C 0.9600
C35 H35A 0.9600
C35 H35B 0.9600
C35 H35C 0.9600
C36 H36A 0.9600
C36 H36B 0.9600
C36 H36C 0.9600
C41 C42 1.36(3)
C42 C43 1.42(3)
C43 C44 1.53(3)
C43 C45 1.50(3)
C43 C46 1.51(3)
C44 H44A 0.9600
C44 H44B 0.9600
C44 H44C 0.9600
C45 H45A 0.9600
C45 H45B 0.9600
C45 H45C 0.9600
C46 H46A 0.9600
C46 H46B 0.9600
C46 H46C 0.9600
C51 C52 1.19(4)
C52 C53 1.46(4)
C53 C54 1.55(3)
C53 C55 1.49(3)
C53 C56 1.58(4)
C54 H54A 0.9600
C54 H54B 0.9600
C54 H54C 0.9600
C55 H55A 0.9600
C55 H55B 0.9600
C55 H55C 0.9600
C56 H56A 0.9600
C56 H56B 0.9600
C56 H56C 0.9600
C61 C62 1.22(3)
C62 C63 1.46(3)
C63 C64 1.54(4)
C63 C65 1.54(4)
C63 C66 1.51(3)
C64 H64A 0.9600
C64 H64B 0.9600
C64 H64C 0.9600
C65 H65A 0.9600
C65 H65B 0.9600
C65 H65C 0.9600
C66 H66A 0.9600
C66 H66B 0.9600
C66 H66C 0.9600
C71 C72 1.15(4)
C72 C73 1.50(3)
C73 C74 1.41(4)
C73 C75 1.50(4)
C73 C76 1.61(4)
C74 H74A 0.9600
C74 H74B 0.9600
C74 H74C 0.9600
C75 H75A 0.9600
C75 H75B 0.9600
C75 H75C 0.9600
C76 H76A 0.9600
C76 H76B 0.9600
C76 H76C 0.9600
C81 C82 1.17(3)
C82 C83 1.61(3)
C83 C84 1.53(3)
C83 C85 1.46(3)
C83 C86 1.57(3)
C84 H84A 0.9600
C84 H84B 0.9600
C84 H84C 0.9600
C85 H85A 0.9600
C85 H85B 0.9600
C85 H85C 0.9600
C86 H86A 0.9600
C86 H86B 0.9600
C86 H86C 0.9600
C91 C92 1.28(3)
C92 C93 1.53(4)
C93 C94 1.58(4)
C93 C95 1.49(4)
C93 C96 1.52(4)
C94 H94A 0.9600
C94 H94B 0.9600
C94 H94C 0.9600
C95 H95A 0.9600
C95 H95B 0.9600
C95 H95C 0.9600
C96 H96A 0.9600
C96 H96B 0.9600
C96 H96C 0.9600
C101 C102 1.25(3)
C102 C103 1.51(4)
C103 C104 1.54(4)
C103 C105 1.42(4)
C103 C106 1.55(4)
C104 H10A 0.9600
C104 H10B 0.9600
C104 H10C 0.9600
C105 H10D 0.9600
C105 H10E 0.9600
C105 H10F 0.9600
C106 H10G 0.9600
C106 H10H 0.9600
C106 H10I 0.9600
C111 C112 1.22(3)
C112 C113 1.53(3)
C113 C114 1.51(3)
C113 C115 1.55(4)
C113 C116 1.54(3)
C114 H11A 0.9600
C114 H11B 0.9600
C114 H11C 0.9600
C115 H11D 0.9600
C115 H11E 0.9600
C115 H11F 0.9600
C116 H11G 0.9600
C116 H11H 0.9600
C116 H11I 0.9600
C121 C122 1.25(4)
C122 C123 1.49(4)
C123 C124 1.54(4)
C123 C125 1.62(4)
C123 C126 1.52(4)
C124 H12A 0.9600
C124 H12B 0.9600
C124 H12C 0.9600
C125 H12D 0.9600
C125 H12E 0.9600
C125 H12F 0.9600
C126 H12G 0.9600
C126 H12H 0.9600
C126 H12I 0.9600
C131 C132 1.08(3)
C132 C133 1.55(3)
C133 C134 1.55(3)
C133 C135 1.48(4)
C133 C136 1.55(3)
C134 H13A 0.9600
C134 H13B 0.9600
C134 H13C 0.9600
C135 H13D 0.9600
C135 H13E 0.9600
C135 H13F 0.9600
C136 H13G 0.9600
C136 H13H 0.9600
C136 H13I 0.9600
C141 C142 1.28(3)
C142 C143 1.47(3)
C143 C144 1.53(3)
C143 C145 1.51(3)
C143 C146 1.49(3)
C144 H14D 0.9600
C144 H14E 0.9600
C144 H14F 0.9600
C145 H14G 0.9600
C145 H14H 0.9600
C145 H14I 0.9600
C146 H14J 0.9600
C146 H14K 0.9600
C146 H14L 0.9600
C151 C152 1.23(3)
C152 C153 1.52(3)
C153 C154 1.54(3)
C153 C155 1.52(3)
C153 C156 1.52(3)
C154 H15D 0.9600
C154 H15E 0.9600
C154 H15F 0.9600
C155 H15G 0.9600
C155 H15H 0.9600
C155 H15I 0.9600
C156 H15J 0.9600
C156 H15K 0.9600
C156 H15L 0.9600

loop_
_geom_torsion_atom_site_label_1
_geom_torsion_atom_site_label_2
_geom_torsion_atom_site_label_3
_geom_torsion_atom_site_label_4
_geom_torsion
Au9 C51 C52 Au6 85.7(16)
Au9 C51 C52 Au24 91.5(14)
Au9 C51 C52 C53 -93(10)
Au3 C81 C82 C83 151(8)
Au3 C82 C83 C84 -142.6(17)
Au3 C82 C83 C85 89(2)
Au3 C82 C83 C86 -29(3)
Au10 C41 C42 Au14 84.2(9)
Au10 C41 C42 C43 -124(7)
Au2 C41 C42 Au14 -147(7)
Au2 C41 C42 C43 5(13)
Au2 C51 C52 Au6 -127(9)
Au2 C51 C52 Au24 -121(9)
Au2 C51 C52 C53 54(15)
Au7 C131 C132 C133 146(14)
Au7 C132 C133 C134 -66(2)
Au7 C132 C133 C135 62(2)
Au7 C132 C133 C136 179.4(15)
Au1 C101 C102 C103 169(7)
Au1 C102 C103 C104 -22(3)
Au1 C102 C103 C105 -140(2)
Au1 C102 C103 C106 102(2)
Au13 C91 C92 C93 171(9)
Au13 C92 C93 C94 -166.4(18)
Au13 C92 C93 C95 -57(3)
Au13 C92 C93 C96 75(3)
Au11 C151 C152 C153 175(7)
Au11 C152 C153 C154 -40(3)
Au11 C152 C153 C155 80(2)
Au11 C152 C153 C156 -157.2(17)
Au12 C111 C112 C113 157(9)
Au12 C112 C113 C114 -173.0(17)
Au12 C112 C113 C115 69(2)
Au12 C112 C113 C116 -52(3)
Au4 C21 C22 C23 -166(10)
Au4 C22 C23 C24 20(3)
Au4 C22 C23 C25 145.6(19)
Au4 C22 C23 C26 -99(2)
Au15 C141 C142 C143 -175(9)
Au15 C142 C143 C144 -177.7(16)
Au15 C142 C143 C145 62(3)
Au15 C142 C143 C146 -59(3)
Au22 C71 C72 C73 175(11)
Au22 C72 C73 C74 -158(2)
Au22 C72 C73 C75 70(3)
Au22 C72 C73 C76 -49(4)
Au21 C71 C72 Au22 164(15)
Au21 C71 C72 C73 -21(24)
Au6 C51 C52 C53 -179(9)
Au6 C52 C53 C54 -136(2)
Au6 C52 C53 C55 108(3)
Au6 C52 C53 C56 -16(4)
Au6 C61 C62 C63 -158(10)
Au6 C62 C63 C64 -82(3)
Au6 C62 C63 C65 42(4)
Au6 C62 C63 C66 164(2)
Au24 C51 C52 C53 176(10)
Au24 C52 C53 C54 -142.5(19)
Au24 C52 C53 C55 101(3)
Au24 C52 C53 C56 -23(3)
Au24 C61 C62 C63 -169(10)
Au24 C62 C63 C64 -96(3)
Au24 C62 C63 C65 28(3)
Au24 C62 C63 C66 150(2)
Au14 C31 C32 C33 -156(7)
Au14 C32 C33 C34 -164.4(18)
Au14 C32 C33 C35 86(2)
Au14 C32 C33 C36 -43(3)
Au14 C41 C42 C43 152(7)
Au14 C42 C43 C44 -37(3)
Au14 C42 C43 C45 88(2)
Au14 C42 C43 C46 -154.5(16)
Au18 C11 C12 C13 -168(7)
Au18 C12 C13 C14 -154.4(16)
Au18 C12 C13 C15 -38(3)
Au18 C12 C13 C16 81(2)
Au23 C91 C92 Au13 52(11)
Au23 C91 C92 C93 -137(9)
Au25 C121 C122 C123 167(21)
Au25 C122 C123 C124 -29(4)
Au25 C122 C123 C125 89(3)
Au25 C122 C123 C126 -151(2)
Au25 C131 C132 Au7 168(13)
Au25 C131 C132 C133 -45(24)
Au26 C121 C122 Au25 145(6)
Au26 C121 C122 C123 -48(25)
Au19 C111 C112 Au12 90(6)
Au19 C111 C112 C113 -113(9)
Au19 C121 C122 C123 35(28)
Au20 C121 C122 C123 145(21)
Au20 C131 C132 Au7 -114(5)
Au20 C131 C132 C133 33(17)
Au16 C141 C142 Au15 58(11)
Au16 C141 C142 C143 -118(12)
Au16 C151 C152 Au11 -51(10)
Au16 C151 C152 C153 124(10)
C11 C12 C13 C14 11(8)
C11 C12 C13 C15 127(6)
C11 C12 C13 C16 -114(7)
C21 C22 C23 C24 -177(10)
C21 C22 C23 C25 -51(10)
C21 C22 C23 C26 65(10)
C31 C32 C33 C34 -14(8)
C31 C32 C33 C35 -123(7)
C31 C32 C33 C36 107(7)
C41 C42 C43 C44 177(7)
C41 C42 C43 C45 -58(8)
C41 C42 C43 C46 59(8)
C51 C52 C53 C54 43(11)
C51 C52 C53 C55 -74(10)
C51 C52 C53 C56 162(9)
C61 C62 C63 C64 71(11)
C61 C62 C63 C65 -164(10)
C61 C62 C63 C66 -42(11)
C71 C72 C73 C74 28(12)
C71 C72 C73 C75 -103(11)
C71 C72 C73 C76 138(10)
C81 C82 C83 C84 72(8)
C81 C82 C83 C85 -57(8)
C81 C82 C83 C86 -174(7)
C91 C92 C93 C94 24(9)
C91 C92 C93 C95 133(8)
C91 C92 C93 C96 -94(9)
C101 C102 C103 C104 172(7)
C101 C102 C103 C105 53(8)
C101 C102 C103 C106 -65(8)
C111 C112 C113 C114 33(9)
C111 C112 C113 C115 -85(9)
C111 C112 C113 C116 154(8)
C121 C122 C123 C124 166(20)
C121 C122 C123 C125 -76(21)
C121 C122 C123 C126 43(22)
C131 C132 C133 C134 150(13)
C131 C132 C133 C135 -82(14)
C131 C132 C133 C136 36(14)
C141 C142 C143 C144 -3(10)
C141 C142 C143 C145 -123(8)
C141 C142 C143 C146 115(9)
C151 C152 C153 C154 147(6)
C151 C152 C153 C155 -93(7)
C151 C152 C153 C156 29(7)

loop_
_platon_squeeze_void_nr
_platon_squeeze_void_average_x
_platon_squeeze_void_average_y
_platon_squeeze_void_average_z
_platon_squeeze_void_volume
_platon_squeeze_void_count_electrons
_platon_squeeze_void_content
1 -0.002 0.000 0.000 780 321 ' '
2 0.000 0.000 0.500 142 43 ' '
3 0.000 0.500 0.500 65 5 ' '
4 0.177 0.487 0.881 6 -1 ' '
5 0.377 0.869 0.424 15 -1 ' '
6 0.369 0.262 0.545 7 0 ' '
7 0.623 0.131 0.576 14 -1 ' '
8 0.631 0.738 0.455 8 0 ' '
9 0.823 0.513 0.119 6 -1 ' '
